data_4063544
loop_
_publ_author_name
'Zhang, Dao'
'Liu, Nan'

_publ_section_title
;
 Titanium Complexes Bearing Bisaryloxy-N-heterocyclic Carbenes: Synthesis,
 Reactivity, and Ethylene Polymerization Study
;
_journal_coden_ASTM ORGND7
_journal_issue 2
_journal_name_full Organometallics
_journal_page_first 499
_journal_page_last 505
_journal_paper_doi 10.1021/om800717h
_journal_volume 28
_journal_year 2009
_chemical_formula_moiety 'C62 H86 Br N2 O4 Ti '
_chemical_formula_sum 'C62 H86 Br N2 O4 Ti'
_chemical_formula_weight 1051.18
_space_group_IT_number 14
_symmetry_cell_setting monoclinic
_symmetry_Int_Tables_number 14
_symmetry_space_group_name_Hall '-P 2ybc'
_symmetry_space_group_name_H-M 'P 1 21/c 1'
_cell_angle_alpha 90
_cell_angle_beta 115.152(10)
_cell_angle_gamma 90
_cell_formula_units_Z 4
_cell_length_a 16.537(10)
_cell_length_b 21.034(12)
_cell_length_c 18.842(12)
_cell_measurement_reflns_used 8354
_cell_measurement_temperature 173.1
_cell_measurement_theta_max 27.5
_cell_measurement_theta_min 3.1
_cell_volume 5933(6)
_computing_cell_refinement CrystalClear
_computing_data_collection CrystalClear
_computing_data_reduction CrystalStructure
_computing_publication_material 'CrystalStructure Ver. 3.5.1'
_computing_structure_refinement CRYSTALS
_computing_structure_solution SIR97
_diffrn_detector_area_resol_mean 7.31
_diffrn_measured_fraction_theta_full 0.9944
_diffrn_measured_fraction_theta_max 0.9898
_diffrn_measurement_device_type 'Rigaku Mercury'
_diffrn_measurement_method \w
_diffrn_radiation_type 'Mo K\a'
_diffrn_radiation_wavelength 0.7107
_diffrn_reflns_av_R_equivalents 0.133
_diffrn_reflns_limit_h_max 21
_diffrn_reflns_limit_h_min -20
_diffrn_reflns_limit_k_max 25
_diffrn_reflns_limit_k_min -27
_diffrn_reflns_limit_l_max 22
_diffrn_reflns_limit_l_min -24
_diffrn_reflns_number 95022
_diffrn_reflns_theta_full 25.00
_diffrn_reflns_theta_max 27.48
_exptl_absorpt_coefficient_mu 0.865
_exptl_absorpt_correction_T_max 0.958
_exptl_absorpt_correction_T_min 0.681
_exptl_absorpt_correction_type multi-scan
_exptl_absorpt_process_details 'Jacobson, R. (1998) Private communication'
_exptl_crystal_colour yellowgreen
_exptl_crystal_density_diffrn 1.177
_exptl_crystal_density_method 'not measured'
_exptl_crystal_description platelet
_exptl_crystal_F_000 2244.00
_exptl_crystal_size_max 0.10
_exptl_crystal_size_mid 0.05
_exptl_crystal_size_min 0.05
_refine_diff_density_max 4.55
_refine_diff_density_min -2.04
_refine_ls_extinction_method none
_refine_ls_goodness_of_fit_ref 1.002
_refine_ls_hydrogen_treatment refall
_refine_ls_number_parameters 643
_refine_ls_number_reflns 10407
_refine_ls_R_factor_gt 0.1290
_refine_ls_shift/su_max 0.0010
_refine_ls_structure_factor_coef Fsqd
_refine_ls_weighting_details 'w = 1/[0.0145Fo^2^ + 1.0000\s(Fo^2^)]/(4Fo^2^)'
_refine_ls_weighting_scheme calc
_refine_ls_wR_factor_ref 0.3490
_reflns_number_gt 6745
_reflns_number_total 13859
_reflns_threshold_expression F^2^>2.0\s(F^2^)
_cod_data_source_file om800717h_si_006.cif
_cod_data_source_block '_Ti(III)[CO]Br(THF)2-3tolu'
_cod_original_cell_volume 5932.5(64)
_cod_original_formula_sum 'C62 H86 Br N2 O4 Ti '
_cod_database_code 4063544

loop_
_symmetry_equiv_pos_as_xyz
x,y,z
-x,-y,-z
-x,y+1/2,-z+1/2
x,-y+1/2,z+1/2

loop_
_atom_site_label
_atom_site_type_symbol
_atom_site_fract_x
_atom_site_fract_y
_atom_site_fract_z
_atom_site_U_iso_or_equiv
_atom_site_adp_type
_atom_site_occupancy
_atom_site_symmetry_multiplicity
_atom_site_calc_flag
_atom_site_refinement_flags
_atom_site_disorder_assembly
_atom_site_disorder_group
Br(1) Br -0.04443(6) 0.36977(4) 0.70331(5) 0.0340(3) Uani 1.00 1 d . . .
Ti(1) Ti -0.03999(9) 0.24502(6) 0.71911(8) 0.0204(4) Uani 1.00 1 d . . .
O(1) O 0.0614(3) 0.2495(2) 0.8168(3) 0.025(1) Uani 1.00 1 d . . .
O(2) O -0.1395(4) 0.2299(2) 0.6209(3) 0.025(1) Uani 1.00 1 d . . .
O(3) O -0.1271(4) 0.2505(3) 0.7783(3) 0.030(2) Uani 1.00 1 d . . .
O(4) O 0.0496(4) 0.2356(3) 0.6619(3) 0.029(2) Uani 1.00 1 d . . .
N(1) N -0.0056(5) 0.1065(3) 0.8022(4) 0.029(2) Uani 1.00 1 d . . .
N(2) N -0.0524(4) 0.0950(3) 0.6788(4) 0.027(2) Uani 1.00 1 d . . .
C(1) C 0.1313(5) 0.2228(4) 0.8808(4) 0.021(2) Uani 1.00 1 d . . .
C(2) C 0.2152(5) 0.2533(4) 0.9172(5) 0.028(2) Uani 1.00 1 d . . .
C(3) C 0.2827(5) 0.2220(5) 0.9810(5) 0.034(2) Uani 1.00 1 d . . .
C(4) C 0.2704(6) 0.1642(5) 1.0105(5) 0.039(3) Uani 1.00 1 d . . .
C(5) C 0.1868(6) 0.1372(4) 0.9751(5) 0.034(2) Uani 1.00 1 d . . .
C(6) C 0.1171(5) 0.1653(4) 0.9117(5) 0.029(2) Uani 1.00 1 d . . .
C(7) C 0.0255(5) 0.1364(4) 0.8799(5) 0.027(2) Uani 1.00 1 d . . .
C(8) C -0.0344(5) 0.1410(4) 0.7348(5) 0.026(2) Uani 1.00 1 d . . .
C(9) C -0.0063(6) 0.0418(4) 0.7883(5) 0.035(3) Uani 1.00 1 d . . .
C(10) C -0.0367(6) 0.0348(4) 0.7109(5) 0.034(2) Uani 1.00 1 d . . .
C(11) C -0.0848(5) 0.1088(4) 0.5945(5) 0.028(2) Uani 1.00 1 d . . .
C(12) C -0.1793(5) 0.1314(4) 0.5552(5) 0.025(2) Uani 1.00 1 d . . .
C(13) C -0.2441(6) 0.0898(4) 0.5020(5) 0.034(2) Uani 1.00 1 d . . .
C(14) C -0.3307(6) 0.1100(5) 0.4589(5) 0.037(2) Uani 1.00 1 d . . .
C(15) C -0.3497(6) 0.1732(5) 0.4684(5) 0.037(2) Uani 1.00 1 d . . .
C(16) C -0.2904(6) 0.2167(4) 0.5200(5) 0.031(2) Uani 1.00 1 d . . .
C(17) C -0.2028(5) 0.1933(4) 0.5666(4) 0.025(2) Uani 1.00 1 d . . .
C(18) C -0.1208(7) 0.2986(4) 0.8356(5) 0.039(3) Uani 1.00 1 d . . .
C(19) C -0.1830(8) 0.2778(6) 0.8703(7) 0.061(4) Uani 1.00 1 d . . .
C(20) C -0.2523(7) 0.2404(6) 0.8058(6) 0.050(3) Uani 1.00 1 d . . .
C(21) C -0.1980(6) 0.2064(4) 0.7695(5) 0.034(3) Uani 1.00 1 d . . .
C(22) C 0.1247(6) 0.1907(4) 0.6858(5) 0.034(2) Uani 1.00 1 d . . .
C(23) C 0.1685(7) 0.2061(5) 0.6335(6) 0.044(3) Uani 1.00 1 d . . .
C(24) C 0.0930(8) 0.2298(5) 0.5590(6) 0.053(3) Uani 1.00 1 d . . .
C(25) C 0.0394(8) 0.2694(5) 0.5919(6) 0.049(3) Uani 1.00 1 d . . .
C(26) C 0.2317(6) 0.3208(4) 0.8925(5) 0.029(2) Uani 1.00 1 d . . .
C(27) C 0.3270(6) 0.3434(5) 0.9439(6) 0.044(3) Uani 1.00 1 d . . .
C(28) C 0.2184(6) 0.3226(4) 0.8064(5) 0.035(3) Uani 1.00 1 d . . .
C(29) C 0.1677(6) 0.3666(4) 0.9053(5) 0.034(2) Uani 1.00 1 d . . .
C(30) C 0.3469(7) 0.1313(6) 1.0802(7) 0.058(3) Uani 1.00 1 d . . .
C(31) C 0.3172(13) 0.1271(11) 1.1461(9) 0.141(8) Uani 1.00 1 d . . .
C(32) C 0.4319(10) 0.1592(12) 1.100(1) 0.222(10) Uani 1.00 1 d . . .
C(33) C 0.3541(11) 0.0607(8) 1.0646(10) 0.108(6) Uani 1.00 1 d . . .
C(34) C -0.3167(6) 0.2863(5) 0.5239(5) 0.038(3) Uani 1.00 1 d . . .
C(35) C -0.2541(7) 0.3314(5) 0.5075(5) 0.042(3) Uani 1.00 1 d . . .
C(36) C -0.3126(7) 0.3008(5) 0.6056(5) 0.040(3) Uani 1.00 1 d . . .
C(37) C -0.4126(8) 0.3000(6) 0.4648(6) 0.060(3) Uani 1.00 1 d . . .
C(38) C -0.4024(8) 0.0654(6) 0.4016(7) 0.059(3) Uiso 1.00 1 d . . .
C(39) C -0.472(2) 0.051(2) 0.442(2) 0.081(8) Uiso 0.50 1 d P . .
C(40) C -0.4239(13) 0.0900(10) 0.3159(11) 0.111(6) Uiso 1.00 1 d . . .
C(41) C -0.361(1) -0.0024(10) 0.4001(12) 0.039(5) Uiso 0.50 1 d P . .
C(42) C 0.3669(12) 0.1521(9) 0.8176(11) 0.104(5) Uiso 1.00 1 d . . .
C(43) C 0.3313(10) 0.0873(7) 0.8235(8) 0.078(4) Uiso 1.00 1 d . . .
C(44) C 0.374(2) 0.0340(12) 0.8124(13) 0.137(7) Uiso 1.00 1 d . . .
C(45) C 0.346(2) -0.029(1) 0.825(2) 0.160(9) Uiso 1.00 1 d . . .
C(46) C 0.266(1) -0.0331(11) 0.8365(12) 0.123(6) Uiso 1.00 1 d . . .
C(47) C 0.2259(12) 0.0230(10) 0.8422(11) 0.109(5) Uiso 1.00 1 d . . .
C(48) C 0.2600(9) 0.0833(7) 0.8385(8) 0.075(4) Uiso 1.00 1 d . . .
C(49) C 0.7256(10) 0.0285(8) 0.6877(11) 0.101(6) Uani 1.00 1 d . . .
C(50) C 0.6581(8) 0.0703(6) 0.6966(7) 0.057(3) Uani 1.00 1 d . . .
C(51) C 0.6128(10) 0.1163(6) 0.6436(8) 0.071(4) Uani 1.00 1 d . . .
C(52) C 0.5513(10) 0.1545(7) 0.6522(9) 0.080(5) Uani 1.00 1 d . . .
C(53) C 0.5296(10) 0.1490(7) 0.7123(11) 0.086(5) Uani 1.00 1 d . . .
C(54) C 0.5760(9) 0.1018(8) 0.7690(8) 0.073(5) Uani 1.00 1 d . . .
C(55) C 0.6384(9) 0.0634(6) 0.7614(7) 0.067(4) Uani 1.00 1 d . . .
C(56) C 0.133(2) -0.0164(12) 0.635(2) 0.073(9) Uani 0.50 1 d P . .
C(57) C 0.0693(10) -0.0106(6) 0.5721(9) 0.069(5) Uani 1.00 1 d . . .
C(58) C -0.0056(9) -0.0495(5) 0.5477(9) 0.064(4) Uani 1.00 1 d . . .
C(59) C -0.0737(10) -0.0384(5) 0.4755(9) 0.067(5) Uani 1.00 1 d . . .
C(60) C 0.0213(8) 0.0390(6) 1.0517(7) 0.061(3) Uiso 1.00 1 d . . .
C(61) C -0.0622(13) 0.0615(10) 1.0156(11) 0.044(5) Uiso 0.50 1 d P . .
C(62) C -0.049(2) 0.0177(13) 0.986(1) 0.062(6) Uiso 0.50 1 d P . .
C(63) C -0.1320(10) 0.0378(8) 0.9443(9) 0.089(4) Uiso 1.00 1 d . . .
C(64) C -0.101(2) -0.0150(13) 0.909(2) 0.069(7) Uiso 0.50 1 d P . .
C(65) C -0.382(2) -0.0029(13) 0.422(2) 0.062(7) Uiso 0.50 1 d P . .
C(66) C -0.496(2) 0.079(1) 0.398(2) 0.071(7) Uiso 0.50 1 d P . .
H(1) H 0.3417(5) 0.2411(5) 1.0038(5) 0.037(3) Uiso 1.00 1 c . . .
H(2) H 0.1764(6) 0.0962(4) 0.9931(5) 0.041(3) Uiso 1.00 1 c . . .
H(3) H -0.0162(5) 0.1699(4) 0.8764(5) 0.034(3) Uiso 1.00 1 c . . .
H(4) H 0.0238(5) 0.1037(4) 0.9155(5) 0.034(3) Uiso 1.00 1 c . . .
H(5) H 0.0107(6) 0.0086(4) 0.8277(5) 0.044(3) Uiso 1.00 1 c . . .
H(6) H -0.0447(6) -0.0051(4) 0.6828(5) 0.042(3) Uiso 1.00 1 c . . .
H(7) H -0.0480(5) 0.1424(4) 0.5884(5) 0.035(3) Uiso 1.00 1 c . . .
H(8) H -0.0788(5) 0.0708(4) 0.5680(5) 0.035(3) Uiso 1.00 1 c . . .
H(9) H -0.2249(6) 0.0478(4) 0.4945(5) 0.040(3) Uiso 1.00 1 c . . .
H(10) H -0.4093(6) 0.1885(5) 0.4352(5) 0.041(3) Uiso 1.00 1 c . . .
H(11) H -0.0604(7) 0.3011(4) 0.8766(5) 0.053(4) Uiso 1.00 1 c . . .
H(12) H -0.1381(7) 0.3397(4) 0.8103(5) 0.053(4) Uiso 1.00 1 c . . .
H(13) H -0.1527(8) 0.2524(6) 0.9173(7) 0.082(5) Uiso 1.00 1 c . . .
H(14) H -0.2116(8) 0.3139(6) 0.8822(7) 0.082(5) Uiso 1.00 1 c . . .
H(15) H -0.2800(7) 0.2095(6) 0.8267(6) 0.062(4) Uiso 1.00 1 c . . .
H(16) H -0.2980(7) 0.2672(6) 0.7680(6) 0.062(4) Uiso 1.00 1 c . . .
H(17) H -0.2347(6) 0.1982(4) 0.7144(5) 0.043(3) Uiso 1.00 1 c . . .
H(18) H -0.1734(6) 0.1667(4) 0.7960(5) 0.043(3) Uiso 1.00 1 c . . .
H(19) H 0.1645(6) 0.1962(4) 0.7409(5) 0.041(3) Uiso 1.00 1 c . . .
H(20) H 0.1017(6) 0.1476(4) 0.6769(5) 0.041(3) Uiso 1.00 1 c . . .
H(21) H 0.2137(7) 0.2387(5) 0.6564(6) 0.059(4) Uiso 1.00 1 c . . .
H(22) H 0.1958(7) 0.1682(5) 0.6238(6) 0.059(4) Uiso 1.00 1 c . . .
H(23) H 0.1134(8) 0.2549(5) 0.5266(6) 0.071(4) Uiso 1.00 1 c . . .
H(24) H 0.0570(8) 0.1947(5) 0.5286(6) 0.071(4) Uiso 1.00 1 c . . .
H(25) H -0.0233(8) 0.2720(5) 0.5558(6) 0.064(4) Uiso 1.00 1 c . . .
H(26) H 0.0644(8) 0.3118(5) 0.6039(6) 0.064(4) Uiso 1.00 1 c . . .
H(27) H 0.3372(6) 0.3435(5) 0.9986(6) 0.047(3) Uiso 1.00 1 c . . .
H(28) H 0.3698(6) 0.3154(5) 0.9372(6) 0.048(3) Uiso 1.00 1 c . . .
H(29) H 0.3341(6) 0.3862(5) 0.9282(6) 0.047(3) Uiso 1.00 1 c . . .
H(30) H 0.2262(6) 0.3659(4) 0.7929(5) 0.045(3) Uiso 1.00 1 c . . .
H(31) H 0.2619(6) 0.2953(4) 0.7997(5) 0.045(3) Uiso 1.00 1 c . . .
H(32) H 0.1586(6) 0.3081(4) 0.7724(5) 0.045(3) Uiso 1.00 1 c . . .
H(33) H 0.1797(6) 0.3664(4) 0.9604(5) 0.039(3) Uiso 1.00 1 c . . .
H(34) H 0.1767(6) 0.4091(4) 0.8900(5) 0.039(3) Uiso 1.00 1 c . . .
H(35) H 0.1064(6) 0.3536(4) 0.8741(5) 0.039(3) Uiso 1.00 1 c . . .
H(36) H 0.3060(13) 0.1699(11) 1.1589(9) 0.164(12) Uiso 1.00 1 c . . .
H(37) H 0.2633(13) 0.1019(11) 1.1310(9) 0.164(12) Uiso 1.00 1 c . . .
H(38) H 0.3648(13) 0.1080(11) 1.1916(9) 0.164(12) Uiso 1.00 1 c . . .
H(39) H 0.4773(10) 0.1420(12) 1.148(1) 0.21(2) Uiso 1.00 1 c . . .
H(40) H 0.4492(10) 0.1521(12) 1.057(1) 0.21(2) Uiso 1.00 1 c . . .
H(41) H 0.4258(10) 0.2045(12) 1.106(1) 0.21(2) Uiso 1.00 1 c . . .
H(42) H 0.2986(11) 0.0382(8) 1.0523(10) 0.112(6) Uiso 1.00 1 c . . .
H(43) H 0.3722(11) 0.0550(8) 1.0223(10) 0.112(6) Uiso 1.00 1 c . . .
H(44) H 0.4001(11) 0.0442(8) 1.1129(10) 0.112(6) Uiso 1.00 1 c . . .
H(45) H -0.1936(7) 0.3264(5) 0.5475(5) 0.049(3) Uiso 1.00 1 c . . .
H(46) H -0.2559(7) 0.3214(5) 0.4566(5) 0.049(3) Uiso 1.00 1 c . . .
H(47) H -0.2735(7) 0.3749(5) 0.5075(5) 0.049(3) Uiso 1.00 1 c . . .
H(48) H -0.2531(7) 0.2938(5) 0.6465(5) 0.052(3) Uiso 1.00 1 c . . .
H(49) H -0.3298(7) 0.3447(5) 0.6068(5) 0.052(3) Uiso 1.00 1 c . . .
H(50) H -0.3545(7) 0.2730(5) 0.6141(5) 0.052(3) Uiso 1.00 1 c . . .
H(51) H -0.4286(8) 0.3439(6) 0.4681(6) 0.065(4) Uiso 1.00 1 c . . .
H(52) H -0.4176(8) 0.2914(6) 0.4125(6) 0.065(4) Uiso 1.00 1 c . . .
H(53) H -0.4525(8) 0.2720(6) 0.4759(6) 0.065(4) Uiso 1.00 1 c . . .
H(54) H 0.7456(10) -0.0028(8) 0.7295(11) 0.127(8) Uiso 1.00 1 c . . .
H(55) H 0.7018(10) 0.0069(8) 0.6374(11) 0.127(8) Uiso 1.00 1 c . . .
H(56) H 0.7755(10) 0.0550(8) 0.6924(11) 0.127(8) Uiso 1.00 1 c . . .
H(57) H 0.6331(10) 0.1246(6) 0.6032(8) 0.082(5) Uiso 1.00 1 c . . .
H(58) H 0.5169(10) 0.1828(7) 0.6092(9) 0.085(5) Uiso 1.00 1 c . . .
H(59) H 0.4879(10) 0.1781(7) 0.7191(11) 0.102(6) Uiso 1.00 1 c . . .
H(60) H 0.5643(9) 0.0976(8) 0.8150(8) 0.092(5) Uiso 1.00 1 c . . .
H(61) H 0.6669(9) 0.0294(6) 0.7985(7) 0.082(5) Uiso 1.00 1 c . . .
H(62) H 0.153(2) -0.0602(12) 0.642(2) 0.102(11) Uiso 1.00 1 c . . .
H(63) H 0.183(2) 0.0115(12) 0.645(2) 0.102(11) Uiso 1.00 1 c . . .
H(64) H 0.107(2) -0.0066(12) 0.672(2) 0.102(11) Uiso 1.00 1 c . . .
H(65) H -0.0108(9) -0.0837(5) 0.5801(9) 0.090(6) Uiso 1.00 1 c . . .
H(66) H -0.1259(10) -0.0655(5) 0.4596(9) 0.095(6) Uiso 1.00 1 c . . .

loop_
_atom_site_aniso_label
_atom_site_aniso_U_11
_atom_site_aniso_U_22
_atom_site_aniso_U_33
_atom_site_aniso_U_12
_atom_site_aniso_U_13
_atom_site_aniso_U_23
Br(1) 0.0471(6) 0.0163(4) 0.0384(5) -0.0003(4) 0.0180(4) 0.0028(3)
Ti(1) 0.0271(8) 0.0160(7) 0.0185(7) -0.0014(5) 0.0100(6) -0.0018(5)
O(1) 0.023(3) 0.014(3) 0.039(3) -0.004(2) 0.016(3) -0.004(2)
O(2) 0.030(3) 0.020(3) 0.014(2) -0.006(2) 0.001(2) -0.009(2)
O(3) 0.034(3) 0.030(3) 0.026(3) -0.006(3) 0.014(3) -0.008(2)
O(4) 0.036(3) 0.032(3) 0.024(3) 0.005(3) 0.017(3) 0.002(2)
N(1) 0.042(4) 0.016(3) 0.036(4) -0.004(3) 0.022(3) 0.005(3)
N(2) 0.030(4) 0.014(3) 0.037(4) -0.002(3) 0.015(3) -0.004(3)
C(1) 0.027(4) 0.025(4) 0.009(3) 0.008(3) 0.007(3) 0.012(3)
C(2) 0.025(4) 0.038(5) 0.023(4) 0.002(4) 0.012(3) -0.001(4)
C(3) 0.018(4) 0.045(5) 0.030(4) -0.008(4) 0.002(4) 0.004(4)
C(4) 0.037(5) 0.039(6) 0.041(5) 0.001(4) 0.019(4) 0.006(4)
C(5) 0.032(5) 0.036(5) 0.035(5) 0.001(4) 0.015(4) 0.014(4)
C(6) 0.028(5) 0.030(5) 0.028(4) -0.001(3) 0.012(4) 0.001(4)
C(7) 0.029(4) 0.030(5) 0.028(4) 0.001(3) 0.016(4) 0.008(3)
C(8) 0.021(4) 0.029(5) 0.026(4) -0.005(3) 0.009(3) -0.009(3)
C(9) 0.047(6) 0.018(4) 0.044(5) 0.005(4) 0.022(5) 0.008(4)
C(10) 0.040(5) 0.020(4) 0.045(5) 0.006(4) 0.022(4) -0.007(4)
C(11) 0.029(4) 0.032(5) 0.028(4) -0.010(3) 0.016(4) -0.010(3)
C(12) 0.028(4) 0.022(4) 0.025(4) 0.002(3) 0.010(3) -0.002(3)
C(13) 0.043(5) 0.024(5) 0.032(4) -0.007(4) 0.013(4) -0.003(4)
C(14) 0.034(5) 0.040(5) 0.027(4) -0.006(4) 0.004(4) -0.001(4)
C(15) 0.024(5) 0.051(6) 0.026(4) 0.006(4) 0.003(4) -0.004(4)
C(16) 0.029(5) 0.041(5) 0.026(4) 0.006(4) 0.015(4) -0.004(4)
C(17) 0.028(4) 0.023(4) 0.023(4) -0.004(3) 0.011(3) 0.001(3)
C(18) 0.059(6) 0.033(5) 0.040(5) -0.014(4) 0.036(5) -0.018(4)
C(19) 0.060(7) 0.085(9) 0.059(7) -0.019(6) 0.046(6) -0.018(6)
C(20) 0.038(6) 0.079(8) 0.038(5) -0.018(5) 0.020(5) -0.001(5)
C(21) 0.044(5) 0.025(5) 0.038(5) -0.006(4) 0.022(4) 0.005(4)
C(22) 0.036(5) 0.025(5) 0.041(5) 0.004(4) 0.017(4) -0.005(4)
C(23) 0.052(6) 0.044(6) 0.052(6) -0.000(5) 0.036(5) -0.006(5)
C(24) 0.084(8) 0.051(7) 0.042(6) -0.002(6) 0.044(6) 0.003(5)
C(25) 0.078(8) 0.046(6) 0.035(5) 0.003(5) 0.037(6) 0.013(4)
C(26) 0.030(5) 0.024(4) 0.034(4) -0.009(3) 0.014(4) -0.006(3)
C(27) 0.028(5) 0.038(6) 0.052(6) -0.010(4) 0.005(4) -0.006(5)
C(28) 0.046(6) 0.019(4) 0.047(5) -0.009(4) 0.026(5) 0.001(4)
C(29) 0.029(5) 0.028(5) 0.041(5) 0.001(4) 0.011(4) -0.003(4)
C(30) 0.038(6) 0.063(8) 0.063(7) 0.013(5) 0.013(5) 0.024(6)
C(31) 0.12(2) 0.22(3) 0.069(10) 0.07(2) 0.028(10) 0.080(13)
C(32) 0.056(10) 0.23(3) 0.25(3) -0.050(13) -0.062(13) 0.20(2)
C(33) 0.079(10) 0.088(12) 0.112(12) 0.029(9) -0.004(9) 0.035(10)
C(34) 0.041(5) 0.043(6) 0.025(4) 0.010(4) 0.009(4) 0.008(4)
C(35) 0.059(6) 0.032(5) 0.032(5) 0.011(4) 0.017(5) 0.009(4)
C(36) 0.049(6) 0.043(6) 0.037(5) 0.017(4) 0.026(5) 0.004(4)
C(37) 0.057(7) 0.059(8) 0.047(6) 0.029(6) 0.005(5) 0.003(5)
C(49) 0.071(10) 0.109(13) 0.14(2) -0.001(9) 0.059(10) -0.015(11)
C(50) 0.057(7) 0.049(7) 0.055(6) -0.018(5) 0.014(6) -0.007(5)
C(51) 0.081(10) 0.062(9) 0.062(8) -0.035(7) 0.024(7) 0.001(6)
C(52) 0.070(9) 0.073(10) 0.070(9) -0.012(8) 0.002(7) 0.016(7)
C(53) 0.063(9) 0.059(9) 0.13(1) -0.005(7) 0.038(9) -0.004(9)
C(54) 0.065(8) 0.093(11) 0.071(8) -0.017(8) 0.038(7) -0.010(8)
C(55) 0.065(8) 0.073(9) 0.067(8) -0.023(7) 0.032(7) 0.007(6)
C(56) 0.06(2) 0.06(2) 0.13(2) -0.013(13) 0.08(2) -0.03(2)
C(57) 0.071(9) 0.052(8) 0.108(11) 0.013(7) 0.062(9) -0.001(8)
C(58) 0.082(9) 0.029(6) 0.113(11) -0.012(6) 0.072(9) -0.006(6)
C(59) 0.093(10) 0.033(6) 0.112(11) -0.005(6) 0.081(10) -0.017(7)

loop_
_atom_type_symbol
_atom_type_description
_atom_type_scat_dispersion_real
_atom_type_scat_dispersion_imag
_atom_type_scat_source
C C 0.003 0.002
;
International Tables for Crystallography
(1992, Vol. C, Tables 4.2.6.8 and 6.1.1.4)
;
H H 0.000 0.000
;
International Tables for Crystallography
(1992, Vol. C, Table 6.1.1.4)
;
N N 0.006 0.003
;
International Tables for Crystallography
(1992, Vol. C, Tables 4.2.6.8 and 6.1.1.4)
;
O O 0.011 0.006
;
International Tables for Crystallography
(1992, Vol. C, Tables 4.2.6.8 and 6.1.1.4)
;
Br Br -0.290 2.459
;
International Tables for Crystallography
(1992, Vol. C, Tables 4.2.6.8 and 6.1.1.4)
;
Ti Ti 0.278 0.446
;
International Tables for Crystallography
(1992, Vol. C, Tables 4.2.6.8 and 6.1.1.4)
;

loop_
_geom_angle_atom_site_label_1
_geom_angle_atom_site_label_2
_geom_angle_atom_site_label_3
_geom_angle
_geom_angle_publ_flag
_geom_angle_site_symmetry_1
_geom_angle_site_symmetry_2
_geom_angle_site_symmetry_3
O(1) Ti(1) O(2) 173.1(2) yes . . .
O(1) Ti(1) O(3) 90.2(2) yes . . .
O(1) Ti(1) O(4) 88.8(2) yes . . .
O(1) Ti(1) C(8) 87.1(2) yes . . .
O(1) Ti(1) Br(1) 91.8(2) yes . . .
O(2) Ti(1) O(3) 91.2(2) yes . . .
O(2) Ti(1) O(4) 89.5(2) yes . . .
O(2) Ti(1) C(8) 86.2(2) yes . . .
O(2) Ti(1) Br(1) 94.9(2) yes . . .
O(3) Ti(1) O(4) 177.6(2) yes . . .
O(3) Ti(1) C(8) 89.1(3) yes . . .
O(3) Ti(1) Br(1) 90.7(2) yes . . .
O(4) Ti(1) C(8) 88.7(3) yes . . .
O(4) Ti(1) Br(1) 91.5(2) yes . . .
C(8) Ti(1) Br(1) 178.9(2) yes . . .
C(1) O(1) Ti(1) 153.2(5) yes . . .
C(17) O(2) Ti(1) 154.2(5) yes . . .
C(18) O(3) C(21) 109.4(8) yes . . .
C(18) O(3) Ti(1) 124.5(6) yes . . .
C(21) O(3) Ti(1) 126.1(5) yes . . .
C(22) O(4) C(25) 110.6(8) yes . . .
C(22) O(4) Ti(1) 124.7(6) yes . . .
C(25) O(4) Ti(1) 124.6(6) yes . . .
C(7) N(1) C(8) 122.5(7) yes . . .
C(7) N(1) C(9) 125.4(7) yes . . .
C(8) N(1) C(9) 112.0(7) yes . . .
C(8) N(2) C(10) 111.9(7) yes . . .
C(8) N(2) C(11) 123.5(7) yes . . .
C(10) N(2) C(11) 124.5(7) yes . . .
C(2) C(1) C(6) 119.4(6) yes . . .
C(2) C(1) O(1) 121.6(7) yes . . .
C(6) C(1) O(1) 118.9(6) yes . . .
C(3) C(2) C(26) 120.4(7) yes . . .
C(3) C(2) C(1) 117.5(8) yes . . .
C(26) C(2) C(1) 122.0(6) yes . . .
C(4) C(3) H(1) 118.5(9) no . . .
C(4) C(3) C(2) 123.6(8) yes . . .
H(1) C(3) C(2) 117(1) no . . .
C(5) C(4) C(30) 121.2(9) yes . . .
C(5) C(4) C(3) 117.1(7) yes . . .
C(30) C(4) C(3) 121.7(8) yes . . .
C(6) C(5) H(2) 118.1(9) no . . .
C(6) C(5) C(4) 122.5(9) yes . . .
H(2) C(5) C(4) 119.3(9) no . . .
C(7) C(6) C(1) 120.1(6) yes . . .
C(7) C(6) C(5) 120.0(8) yes . . .
C(1) C(6) C(5) 119.8(7) yes . . .
H(3) C(7) H(4) 109(1) no . . .
H(3) C(7) N(1) 107.9(7) no . . .
H(3) C(7) C(6) 107.5(9) no . . .
H(4) C(7) N(1) 106.6(8) no . . .
H(4) C(7) C(6) 109.4(7) no . . .
N(1) C(7) C(6) 115.9(8) yes . . .
Ti(1) C(8) N(1) 129.2(6) yes . . .
Ti(1) C(8) N(2) 128.1(6) yes . . .
N(1) C(8) N(2) 102.6(7) yes . . .
C(10) C(9) H(5) 127(1) no . . .
C(10) C(9) N(1) 106.6(7) yes . . .
H(5) C(9) N(1) 125(1) no . . .
H(6) C(10) N(2) 126(1) no . . .
H(6) C(10) C(9) 126(1) no . . .
N(2) C(10) C(9) 106.9(7) yes . . .
C(12) C(11) H(7) 106.6(9) no . . .
C(12) C(11) H(8) 108.8(8) no . . .
C(12) C(11) N(2) 114.9(8) yes . . .
H(7) C(11) H(8) 109(1) no . . .
H(7) C(11) N(2) 108.2(7) no . . .
H(8) C(11) N(2) 108.8(8) no . . .
C(13) C(12) C(17) 120.5(7) yes . . .
C(13) C(12) C(11) 118.1(7) yes . . .
C(17) C(12) C(11) 121.3(7) yes . . .
C(14) C(13) H(9) 121.1(9) no . . .
C(14) C(13) C(12) 120.7(8) yes . . .
H(9) C(13) C(12) 118.1(9) no . . .
C(15) C(14) C(38) 121.6(8) yes . . .
C(15) C(14) C(13) 116.9(7) yes . . .
C(38) C(14) C(13) 121.5(9) yes . . .
C(16) C(15) H(10) 117(1) no . . .
C(16) C(15) C(14) 125.8(8) yes . . .
H(10) C(15) C(14) 117(1) no . . .
C(17) C(16) C(34) 122.2(7) yes . . .
C(17) C(16) C(15) 115.8(8) yes . . .
C(34) C(16) C(15) 121.9(7) yes . . .
O(2) C(17) C(12) 118.0(6) yes . . .
O(2) C(17) C(16) 121.9(7) yes . . .
C(12) C(17) C(16) 120.1(7) yes . . .
C(19) C(18) H(11) 109(1) no . . .
C(19) C(18) H(12) 111(1) no . . .
C(19) C(18) O(3) 105.9(8) yes . . .
H(11) C(18) H(12) 109(1) no . . .
H(11) C(18) O(3) 110(1) no . . .
H(12) C(18) O(3) 110(1) no . . .
C(20) C(19) H(13) 111(1) no . . .
C(20) C(19) H(14) 108(1) no . . .
C(20) C(19) C(18) 103(1) yes . . .
H(13) C(19) H(14) 109(1) no . . .
H(13) C(19) C(18) 111(1) no . . .
H(14) C(19) C(18) 111(1) no . . .
C(21) C(20) H(15) 109(1) no . . .
C(21) C(20) H(16) 111(1) no . . .
C(21) C(20) C(19) 102.6(9) yes . . .
H(15) C(20) H(16) 109(1) no . . .
H(15) C(20) C(19) 110(1) no . . .
H(16) C(20) C(19) 112(1) no . . .
H(17) C(21) H(18) 109(1) no . . .
H(17) C(21) O(3) 110(1) no . . .
H(17) C(21) C(20) 110(1) no . . .
H(18) C(21) O(3) 110.5(9) no . . .
H(18) C(21) C(20) 111(1) no . . .
O(3) C(21) C(20) 104.5(7) yes . . .
C(23) C(22) H(19) 112(1) no . . .
C(23) C(22) H(20) 110(1) no . . .
C(23) C(22) O(4) 104.1(7) yes . . .
H(19) C(22) H(20) 109(1) no . . .
H(19) C(22) O(4) 110(1) no . . .
H(20) C(22) O(4) 109.2(9) no . . .
C(24) C(23) H(21) 110(1) no . . .
C(24) C(23) H(22) 111(1) no . . .
C(24) C(23) C(22) 104.1(9) yes . . .
H(21) C(23) H(22) 109(1) no . . .
H(21) C(23) C(22) 111(1) no . . .
H(22) C(23) C(22) 110(1) no . . .
C(25) C(24) H(23) 112(1) no . . .
C(25) C(24) H(24) 109(1) no . . .
C(25) C(24) C(23) 101.3(9) yes . . .
H(23) C(24) H(24) 109(1) no . . .
H(23) C(24) C(23) 113(1) no . . .
H(24) C(24) C(23) 110(1) no . . .
H(25) C(25) H(26) 109(1) no . . .
H(25) C(25) O(4) 110(1) no . . .
H(25) C(25) C(24) 112(1) no . . .
H(26) C(25) O(4) 111(1) no . . .
H(26) C(25) C(24) 109(1) no . . .
O(4) C(25) C(24) 103.9(8) yes . . .
C(27) C(26) C(28) 107.8(9) yes . . .
C(27) C(26) C(29) 107.5(7) yes . . .
C(27) C(26) C(2) 111.0(6) yes . . .
C(28) C(26) C(29) 110.6(7) yes . . .
C(28) C(26) C(2) 111.9(7) yes . . .
C(29) C(26) C(2) 107.9(8) yes . . .
H(27) C(27) H(28) 109(1) no . . .
H(27) C(27) H(29) 109(1) no . . .
H(27) C(27) C(26) 109(1) no . . .
H(28) C(27) H(29) 109(1) no . . .
H(28) C(27) C(26) 109(1) no . . .
H(29) C(27) C(26) 108.6(9) no . . .
H(30) C(28) H(31) 109(1) no . . .
H(30) C(28) H(32) 109(1) no . . .
H(30) C(28) C(26) 108(1) no . . .
H(31) C(28) H(32) 109(1) no . . .
H(31) C(28) C(26) 109.9(9) no . . .
H(32) C(28) C(26) 109(1) no . . .
H(33) C(29) H(34) 109(1) no . . .
H(33) C(29) H(35) 109(1) no . . .
H(33) C(29) C(26) 109.0(9) no . . .
H(34) C(29) H(35) 109(1) no . . .
H(34) C(29) C(26) 109(1) no . . .
H(35) C(29) C(26) 110(1) no . . .
C(31) C(30) C(32) 116(1) yes . . .
C(31) C(30) C(33) 100(1) yes . . .
C(31) C(30) C(4) 106(1) yes . . .
C(32) C(30) C(33) 107(1) yes . . .
C(32) C(30) C(4) 113(1) yes . . .
C(33) C(30) C(4) 111.9(9) yes . . .
H(36) C(31) H(37) 109(2) no . . .
H(36) C(31) H(38) 109(2) no . . .
H(36) C(31) C(30) 108(2) no . . .
H(37) C(31) H(38) 109(2) no . . .
H(37) C(31) C(30) 111(1) no . . .
H(38) C(31) C(30) 108(2) no . . .
H(39) C(32) H(40) 109(2) no . . .
H(39) C(32) H(41) 109(2) no . . .
H(39) C(32) C(30) 111(2) no . . .
H(40) C(32) H(41) 109(3) no . . .
H(40) C(32) C(30) 109(2) no . . .
H(41) C(32) C(30) 107(1) no . . .
H(42) C(33) H(43) 109(2) no . . .
H(42) C(33) H(44) 109(2) no . . .
H(42) C(33) C(30) 112(1) no . . .
H(43) C(33) H(44) 109(2) no . . .
H(43) C(33) C(30) 110(1) no . . .
H(44) C(33) C(30) 105(1) no . . .
C(35) C(34) C(36) 109.5(7) yes . . .
C(35) C(34) C(37) 108.5(8) yes . . .
C(35) C(34) C(16) 110.5(9) yes . . .
C(36) C(34) C(37) 106.4(9) yes . . .
C(36) C(34) C(16) 110.0(7) yes . . .
C(37) C(34) C(16) 111.7(7) yes . . .
H(45) C(35) H(46) 109(1) no . . .
H(45) C(35) H(47) 109(1) no . . .
H(45) C(35) C(34) 109(1) no . . .
H(46) C(35) H(47) 109(1) no . . .
H(46) C(35) C(34) 109(1) no . . .
H(47) C(35) C(34) 109(1) no . . .
H(48) C(36) H(49) 109(1) no . . .
H(48) C(36) H(50) 109(1) no . . .
H(48) C(36) C(34) 111(1) no . . .
H(49) C(36) H(50) 109(1) no . . .
H(49) C(36) C(34) 108(1) no . . .
H(50) C(36) C(34) 108(1) no . . .
H(51) C(37) H(52) 109(1) no . . .
H(51) C(37) H(53) 109(1) no . . .
H(51) C(37) C(34) 111(1) no . . .
H(52) C(37) H(53) 109(1) no . . .
H(52) C(37) C(34) 108(1) no . . .
H(53) C(37) C(34) 108(1) no . . .
C(39) C(38) C(40) 129(1) yes . . .
C(39) C(38) C(41) 103(1) yes . . .
C(39) C(38) C(65) 80(1) yes . . .
C(39) C(38) C(66) 34(1) yes . . .
C(39) C(38) C(14) 105(1) yes . . .
C(40) C(38) C(41) 100(1) yes . . .
C(40) C(38) C(65) 120(1) yes . . .
C(40) C(38) C(66) 96(1) yes . . .
C(40) C(38) C(14) 106(1) yes . . .
C(41) C(38) C(65) 23(1) yes . . .
C(41) C(38) C(66) 127(1) yes . . .
C(41) C(38) C(14) 110(1) yes . . .
C(65) C(38) C(66) 107(1) yes . . .
C(65) C(38) C(14) 112(1) yes . . .
C(66) C(38) C(14) 111(1) yes . . .
C(38) C(39) C(66) 66(3) yes . . .
C(38) C(41) C(65) 68(3) yes . . .
C(44) C(43) C(48) 122(1) yes . . .
C(44) C(43) C(42) 118(1) yes . . .
C(48) C(43) C(42) 118(1) yes . . .
C(45) C(44) C(43) 119(2) yes . . .
C(46) C(45) C(44) 117(2) yes . . .
C(47) C(46) C(45) 117(2) yes . . .
C(48) C(47) C(46) 123(2) yes . . .
C(43) C(48) C(47) 118(1) yes . . .
C(50) C(49) H(54) 108(2) no . . .
C(50) C(49) H(55) 112(1) no . . .
C(50) C(49) H(56) 107(1) no . . .
H(54) C(49) H(55) 109(2) no . . .
H(54) C(49) H(56) 109(1) no . . .
H(55) C(49) H(56) 109(2) no . . .
C(51) C(50) C(55) 116(1) yes . . .
C(51) C(50) C(49) 122(1) yes . . .
C(55) C(50) C(49) 120(1) yes . . .
C(52) C(51) H(57) 120(1) no . . .
C(52) C(51) C(50) 122(1) yes . . .
H(57) C(51) C(50) 115(1) no . . .
C(53) C(52) H(58) 119(2) no . . .
C(53) C(52) C(51) 122(1) yes . . .
H(58) C(52) C(51) 117(2) no . . .
C(54) C(53) H(59) 121(2) no . . .
C(54) C(53) C(52) 116(1) yes . . .
H(59) C(53) C(52) 121(2) no . . .
C(55) C(54) H(60) 119(1) no . . .
C(55) C(54) C(53) 121(1) yes . . .
H(60) C(54) C(53) 119(1) no . . .
H(61) C(55) C(50) 118(1) no . . .
H(61) C(55) C(54) 121(1) no . . .
C(50) C(55) C(54) 119(1) yes . . .
C(57) C(56) H(62) 109(2) no . . .
C(57) C(56) H(63) 116(3) no . . .
C(57) C(56) H(64) 102(2) no . . .
H(62) C(56) H(63) 109(3) no . . .
H(62) C(56) H(64) 109(4) no . . .
H(63) C(56) H(64) 109(3) no . . .
C(58) C(57) C(56) 122(2) yes . . .
C(59) C(58) H(65) 119(1) no . . .
C(59) C(58) C(57) 117(1) yes . . .
H(65) C(58) C(57) 122(1) no . . .
H(66) C(59) C(58) 117(1) no . . .
C(61) C(60) C(62) 50(1) yes . . .
C(62) C(61) C(63) 60(1) yes . . .
C(62) C(61) C(60) 65(1) yes . . .
C(63) C(61) C(60) 126(1) yes . . .
C(63) C(62) C(64) 63(1) yes . . .
C(63) C(62) C(60) 134(2) yes . . .
C(64) C(62) C(60) 161(2) yes . . .
C(64) C(62) C(61) 133(2) yes . . .
C(61) C(62) C(63) 70(1) yes . . .
C(61) C(62) C(60) 63(1) yes . . .
C(64) C(63) C(61) 112(1) yes . . .
C(61) C(63) C(62) 48(1) yes . . .
C(62) C(63) C(64) 64(1) yes . . .
C(62) C(64) C(63) 52(1) yes . . .
C(38) C(65) C(41) 87(3) yes . . .
C(38) C(66) C(39) 78(2) yes . . .

loop_
_geom_bond_atom_site_label_1
_geom_bond_atom_site_label_2
_geom_bond_distance
_geom_bond_publ_flag
_geom_bond_site_symmetry_1
_geom_bond_site_symmetry_2
Br(1) Ti(1) 2.638(2) yes . .
Ti(1) O(1) 1.894(5) yes . .
Ti(1) O(2) 1.909(4) yes . .
Ti(1) O(3) 2.168(7) yes . .
Ti(1) O(4) 2.180(7) yes . .
Ti(1) C(8) 2.204(8) yes . .
O(1) C(1) 1.385(8) yes . .
O(2) C(17) 1.351(8) yes . .
O(3) C(18) 1.45(1) yes . .
O(3) C(21) 1.45(1) yes . .
O(4) C(22) 1.47(1) yes . .
O(4) C(25) 1.44(1) yes . .
N(1) C(7) 1.47(1) yes . .
N(1) C(8) 1.36(1) yes . .
N(1) C(9) 1.39(1) yes . .
N(2) C(8) 1.37(1) yes . .
N(2) C(10) 1.38(1) yes . .
N(2) C(11) 1.47(1) yes . .
C(1) C(2) 1.41(1) yes . .
C(1) C(6) 1.41(1) yes . .
C(2) C(3) 1.41(1) yes . .
C(2) C(26) 1.55(1) yes . .
C(3) C(4) 1.39(1) yes . .
C(3) H(1) 0.97(1) no . .
C(4) C(5) 1.38(1) yes . .
C(4) C(30) 1.55(1) yes . .
C(5) C(6) 1.39(1) yes . .
C(5) H(2) 0.97(1) no . .
C(6) C(7) 1.50(1) yes . .
C(7) H(3) 0.97(1) no . .
C(7) H(4) 0.97(1) no . .
C(9) C(10) 1.33(1) yes . .
C(9) H(5) 0.97(1) no . .
C(10) H(6) 0.97(1) no . .
C(11) C(12) 1.49(1) yes . .
C(11) H(7) 0.97(1) no . .
C(11) H(8) 0.97(1) no . .
C(12) C(13) 1.42(1) yes . .
C(12) C(17) 1.40(1) yes . .
C(13) C(14) 1.38(1) yes . .
C(13) H(9) 0.97(1) no . .
C(14) C(15) 1.40(1) yes . .
C(14) C(38) 1.54(1) yes . .
C(15) C(16) 1.39(1) yes . .
C(15) H(10) 0.97(1) no . .
C(16) C(17) 1.42(1) yes . .
C(16) C(34) 1.54(1) yes . .
C(18) C(19) 1.50(2) yes . .
C(18) H(11) 0.97(1) no . .
C(18) H(12) 0.97(1) no . .
C(19) C(20) 1.49(1) yes . .
C(19) H(13) 0.97(2) no . .
C(19) H(14) 0.97(2) no . .
C(20) C(21) 1.52(2) yes . .
C(20) H(15) 0.97(2) no . .
C(20) H(16) 0.97(1) no . .
C(21) H(17) 0.97(1) no . .
C(21) H(18) 0.97(1) no . .
C(22) C(23) 1.49(2) yes . .
C(22) H(19) 0.97(1) no . .
C(22) H(20) 0.97(1) no . .
C(23) C(24) 1.51(1) yes . .
C(23) H(21) 0.97(1) no . .
C(23) H(22) 0.97(2) no . .
C(24) C(25) 1.53(2) yes . .
C(24) H(23) 0.97(2) no . .
C(24) H(24) 0.97(1) no . .
C(25) H(25) 0.97(1) no . .
C(25) H(26) 0.97(1) no . .
C(26) C(27) 1.53(1) yes . .
C(26) C(28) 1.54(1) yes . .
C(26) C(29) 1.52(1) yes . .
C(27) H(27) 0.97(2) no . .
C(27) H(28) 0.97(2) no . .
C(27) H(29) 0.97(1) no . .
C(28) H(30) 0.97(1) no . .
C(28) H(31) 0.97(1) no . .
C(28) H(32) 0.97(1) no . .
C(29) H(33) 0.97(1) no . .
C(29) H(34) 0.97(1) no . .
C(29) H(35) 0.97(1) no . .
C(30) C(31) 1.52(3) yes . .
C(30) C(32) 1.42(2) yes . .
C(30) C(33) 1.53(2) yes . .
C(31) H(36) 0.97(3) no . .
C(31) H(37) 0.97(3) no . .
C(31) H(38) 0.97(2) no . .
C(32) H(39) 0.97(3) no . .
C(32) H(40) 0.97(4) no . .
C(32) H(41) 0.97(3) no . .
C(33) H(42) 0.97(2) no . .
C(33) H(43) 0.97(3) no . .
C(33) H(44) 0.97(2) no . .
C(34) C(35) 1.53(2) yes . .
C(34) C(36) 1.54(1) yes . .
C(34) C(37) 1.53(1) yes . .
C(35) H(45) 0.97(1) no . .
C(35) H(46) 0.97(2) no . .
C(35) H(47) 0.97(1) no . .
C(36) H(48) 0.97(1) no . .
C(36) H(49) 0.97(1) no . .
C(36) H(50) 0.97(2) no . .
C(37) H(51) 0.97(2) no . .
C(37) H(52) 0.97(2) no . .
C(37) H(53) 0.97(2) no . .
C(38) C(39) 1.65(4) yes . .
C(38) C(40) 1.59(2) yes . .
C(38) C(41) 1.59(2) yes . .
C(38) C(65) 1.49(3) yes . .
C(38) C(66) 1.54(4) yes . .
C(39) C(66) 0.96(4) yes . .
C(41) C(65) 0.65(4) yes . .
C(42) C(43) 1.51(3) yes . .
C(43) C(44) 1.39(3) yes . .
C(43) C(48) 1.33(3) yes . .
C(44) C(45) 1.45(4) yes . .
C(45) C(46) 1.42(4) yes . .
C(46) C(47) 1.38(3) yes . .
C(47) C(48) 1.40(3) yes . .
C(49) C(50) 1.49(2) yes . .
C(49) H(54) 0.97(3) no . .
C(49) H(55) 0.97(3) no . .
C(49) H(56) 0.97(2) no . .
C(50) C(51) 1.36(2) yes . .
C(50) C(55) 1.40(2) yes . .
C(51) C(52) 1.36(2) yes . .
C(51) H(57) 0.97(2) no . .
C(52) C(53) 1.33(3) yes . .
C(52) H(58) 0.97(2) no . .
C(53) C(54) 1.42(2) yes . .
C(53) H(59) 0.97(3) no . .
C(54) C(55) 1.36(2) yes . .
C(54) H(60) 0.97(2) no . .
C(55) H(61) 0.97(2) no . .
C(56) C(57) 1.22(3) yes . .
C(56) H(62) 0.97(4) no . .
C(56) H(63) 0.97(4) no . .
C(56) H(64) 0.97(5) no . .
C(57) C(58) 1.39(2) yes . .
C(58) C(59) 1.37(2) yes . .
C(58) H(65) 0.97(2) no . .
C(59) H(66) 0.97(2) no . .
C(60) C(61) 1.34(2) yes . .
C(60) C(62) 1.36(2) yes . .
C(61) C(62) 1.15(4) yes . .
C(61) C(63) 1.44(2) yes . .
C(62) C(63) 1.33(3) yes . .
C(62) C(64) 1.51(3) yes . .
C(63) C(64) 1.49(4) yes . .

loop_
_geom_contact_atom_site_label_1
_geom_contact_atom_site_label_2
_geom_contact_distance
_geom_contact_publ_flag
_geom_contact_site_symmetry_1
_geom_contact_site_symmetry_2
Br(1) Ti(1) 2.638(2) yes . 55501
Br(1) O(1) 3.295(5) yes . 55501
Br(1) O(2) 3.386(5) yes . 55501
Br(1) O(3) 3.436(6) yes . 55501
Br(1) O(4) 3.467(6) yes . 55501
Br(1) C(18) 3.57(1) yes . 55501
Br(1) H(12) 3.08(1) no . 55501
Br(1) H(25) 3.59(1) no . 55501
Br(1) H(26) 3.33(1) no . 55501
Br(1) H(32) 3.307(9) no . 55501
Br(1) H(35) 3.142(8) no . 55501
Br(1) H(45) 3.062(8) no . 55501
Br(1) H(48) 3.53(1) no . 55501
Ti(1) Br(1) 2.638(2) yes . 55501
Ti(1) O(3) 2.168(7) yes . 55501
Ti(1) O(4) 2.180(7) yes . 55501
Ti(1) N(1) 3.241(7) yes . 55501
Ti(1) N(2) 3.231(6) yes . 55501
Ti(1) C(1) 3.192(6) yes . 55501
Ti(1) C(7) 3.575(8) yes . 55501
Ti(1) C(8) 2.204(8) yes . 55501
Ti(1) C(11) 3.577(9) yes . 55501
Ti(1) C(17) 3.180(7) yes . 55501
Ti(1) C(18) 3.22(1) yes . 55501
Ti(1) C(21) 3.24(1) yes . 55501
Ti(1) C(22) 3.25(1) yes . 55501
Ti(1) C(25) 3.23(1) yes . 55501
Ti(1) H(3) 3.232(9) no . 55501
Ti(1) H(7) 3.235(9) no . 55501
Ti(1) H(11) 3.34(1) no . 55501
Ti(1) H(12) 3.45(1) no . 55501
Ti(1) H(17) 3.33(1) no . 55501
Ti(1) H(18) 3.52(1) no . 55501
Ti(1) H(19) 3.39(1) no . 55501
Ti(1) H(20) 3.45(1) no . 55501
Ti(1) H(25) 3.25(1) no . 55501
Ti(1) H(26) 3.59(1) no . 55501
Ti(1) H(32) 3.28(1) no . 55501
Ti(1) H(45) 3.585(8) no . 55501
Ti(1) H(48) 3.35(1) no . 55501
O(1) Br(1) 3.295(5) yes . 55501
O(1) O(3) 2.885(8) yes . 55501
O(1) O(4) 2.857(9) yes . 55501
O(1) N(1) 3.176(9) yes . 55501
O(1) C(2) 2.442(8) yes . 55501
O(1) C(6) 2.40(1) yes . 55501
O(1) C(7) 2.83(1) yes . 55501
O(1) C(8) 2.832(9) yes . 55501
O(1) C(18) 3.34(1) yes . 55501
O(1) C(22) 3.30(1) yes . 55501
O(1) C(26) 2.967(9) yes . 55501
O(1) C(28) 3.09(1) yes . 55501
O(1) C(29) 3.07(1) yes . 55501
O(1) H(3) 2.63(1) no . 55501
O(1) H(11) 2.90(1) no . 55501
O(1) H(19) 2.88(1) no . 55501
O(1) H(31) 3.60(1) no . 55501
O(1) H(32) 2.44(1) no . 55501
O(1) H(33) 3.56(1) no . 55501
O(1) H(35) 2.41(1) no . 55501
O(2) Br(1) 3.386(5) yes . 55501
O(2) O(3) 2.918(8) yes . 55501
O(2) O(4) 2.887(8) yes . 55501
O(2) N(2) 3.158(8) yes . 55501
O(2) C(8) 2.819(9) yes . 55501
O(2) C(11) 2.82(1) yes . 55501
O(2) C(12) 2.358(9) yes . 55501
O(2) C(16) 2.426(8) yes . 55501
O(2) C(21) 3.37(1) yes . 55501
O(2) C(25) 3.33(2) yes . 55501
O(2) C(34) 2.96(1) yes . 55501
O(2) C(35) 3.05(1) yes . 55501
O(2) C(36) 3.13(1) yes . 55501
O(2) H(7) 2.61(1) no . 55501
O(2) H(17) 2.90(1) no . 55501
O(2) H(25) 2.83(2) no . 55501
O(2) H(45) 2.40(1) no . 55501
O(2) H(46) 3.45(1) no . 55501
O(2) H(48) 2.52(1) no . 55501
O(3) Br(1) 3.436(6) yes . 55501
O(3) Ti(1) 2.168(7) yes . 55501
O(3) O(1) 2.885(8) yes . 55501
O(3) O(2) 2.918(8) yes . 55501
O(3) N(1) 3.557(9) yes . 55501
O(3) C(7) 3.419(9) yes . 55501
O(3) C(8) 3.07(1) yes . 55501
O(3) C(19) 2.36(2) yes . 55501
O(3) C(20) 2.35(1) yes . 55501
O(3) C(36) 3.555(9) yes . 55501
O(3) H(3) 2.602(9) no . 55501
O(3) H(11) 2.01(1) no . 55501
O(3) H(12) 2.00(1) no . 55501
O(3) H(13) 2.82(2) no . 55501
O(3) H(14) 3.14(2) no . 55501
O(3) H(15) 3.15(1) no . 55501
O(3) H(16) 2.77(1) no . 55501
O(3) H(17) 2.00(1) no . 55501
O(3) H(18) 2.01(1) no . 55501
O(3) H(48) 2.634(9) no . 55501
O(4) Br(1) 3.467(6) yes . 55501
O(4) Ti(1) 2.180(7) yes . 55501
O(4) O(1) 2.857(9) yes . 55501
O(4) O(2) 2.887(8) yes . 55501
O(4) N(2) 3.486(9) yes . 55501
O(4) C(8) 3.06(1) yes . 55501
O(4) C(11) 3.36(1) yes . 55501
O(4) C(23) 2.33(1) yes . 55501
O(4) C(24) 2.34(2) yes . 55501
O(4) C(28) 3.477(9) yes . 55501
O(4) H(7) 2.54(1) no . 55501
O(4) H(19) 2.027(9) no . 55501
O(4) H(20) 2.01(1) no . 55501
O(4) H(21) 2.76(1) no . 55501
O(4) H(22) 3.14(1) no . 55501
O(4) H(23) 3.17(2) no . 55501
O(4) H(24) 2.71(1) no . 55501
O(4) H(25) 2.00(1) no . 55501
O(4) H(26) 2.01(1) no . 55501
O(4) H(31) 3.59(1) no . 55501
O(4) H(32) 2.593(9) no . 55501
N(1) Ti(1) 3.241(7) yes . 55501
N(1) O(1) 3.176(9) yes . 55501
N(1) O(3) 3.557(9) yes . 55501
N(1) N(2) 2.13(1) yes . 55501
N(1) C(1) 3.23(1) yes . 55501
N(1) C(5) 3.513(9) yes . 55501
N(1) C(6) 2.517(9) yes . 55501
N(1) C(10) 2.18(1) yes . 55501
N(1) C(11) 3.56(1) yes . 55501
N(1) H(2) 3.582(9) no . 55501
N(1) H(3) 1.99(1) no . 55501
N(1) H(4) 1.98(1) no . 55501
N(1) H(5) 2.11(1) no . 55501
N(1) H(6) 3.12(1) no . 55501
N(1) H(18) 3.01(1) no . 55501
N(1) H(56) 3.49(2) no . 45501
N(2) Ti(1) 3.231(6) yes . 55501
N(2) O(2) 3.158(8) yes . 55501
N(2) O(4) 3.486(9) yes . 55501
N(2) N(1) 2.13(1) yes . 55501
N(2) C(7) 3.55(1) yes . 55501
N(2) C(9) 2.18(1) yes . 55501
N(2) C(12) 2.502(9) yes . 55501
N(2) C(13) 3.490(9) yes . 55501
N(2) C(17) 3.233(9) yes . 55501
N(2) C(22) 3.51(1) yes . 55501
N(2) H(5) 3.13(1) no . 55501
N(2) H(6) 2.11(1) no . 55501
N(2) H(7) 2.00(1) no . 55501
N(2) H(8) 2.01(1) no . 55501
N(2) H(9) 3.573(9) no . 55501
N(2) H(20) 2.79(1) no . 55501
N(2) H(56) 3.08(2) no . 45501
N(2) H(64) 3.44(3) no . 55501
C(1) Ti(1) 3.192(6) yes . 55501
C(1) N(1) 3.23(1) yes . 55501
C(1) C(3) 2.411(9) yes . 55501
C(1) C(4) 2.83(1) yes . 55501
C(1) C(5) 2.42(1) yes . 55501
C(1) C(7) 2.52(1) yes . 55501
C(1) C(8) 3.410(9) yes . 55501
C(1) C(26) 2.60(1) yes . 55501
C(1) C(28) 3.19(1) yes . 55501
C(1) C(29) 3.08(1) yes . 55501
C(1) H(1) 3.28(1) no . 55501
C(1) H(2) 3.29(1) no . 55501
C(1) H(3) 2.65(1) no . 55501
C(1) H(4) 3.30(1) no . 55501
C(1) H(11) 3.54(1) no . 55501
C(1) H(19) 2.96(1) no . 55501
C(1) H(23) 2.92(2) no . 55504
C(1) H(31) 3.48(1) no . 55501
C(1) H(32) 2.89(1) no . 55501
C(1) H(33) 3.32(1) no . 55501
C(1) H(35) 2.78(1) no . 55501
C(2) O(1) 2.442(8) yes . 55501
C(2) C(4) 2.46(1) yes . 55501
C(2) C(5) 2.79(1) yes . 55501
C(2) C(6) 2.43(1) yes . 55501
C(2) C(26) 1.55(1) yes . 55501
C(2) C(27) 2.54(1) yes . 55501
C(2) C(28) 2.57(1) yes . 55501
C(2) C(29) 2.49(1) yes . 55501
C(2) H(1) 2.05(1) no . 55501
C(2) H(19) 3.29(1) no . 55501
C(2) H(23) 3.17(2) no . 55504
C(2) H(27) 2.72(1) no . 55501
C(2) H(28) 2.75(1) no . 55501
C(2) H(29) 3.37(1) no . 55501
C(2) H(30) 3.39(1) no . 55501
C(2) H(31) 2.78(2) no . 55501
C(2) H(32) 2.73(1) no . 55501
C(2) H(33) 2.66(1) no . 55501
C(2) H(34) 3.34(1) no . 55501
C(2) H(35) 2.66(1) no . 55501
C(3) C(1) 2.411(9) yes . 55501
C(3) C(5) 2.36(1) yes . 55501
C(3) C(6) 2.75(1) yes . 55501
C(3) C(26) 2.57(1) yes . 55501
C(3) C(27) 2.83(1) yes . 55501
C(3) C(29) 3.55(1) yes . 55501
C(3) C(30) 2.56(1) yes . 55501
C(3) C(31) 3.53(2) yes . 55501
C(3) C(32) 2.85(2) yes . 55501
C(3) H(2) 3.24(1) no . 55501
C(3) H(23) 3.30(2) no . 55504
C(3) H(27) 2.68(1) no . 55501
C(3) H(28) 2.76(1) no . 55501
C(3) H(33) 3.42(1) no . 55501
C(3) H(36) 3.39(2) no . 55501
C(3) H(40) 2.90(2) no . 55501
C(3) H(41) 2.56(2) no . 55501
C(4) C(1) 2.83(1) yes . 55501
C(4) C(2) 2.46(1) yes . 55501
C(4) C(6) 2.43(1) yes . 55501
C(4) C(30) 1.55(1) yes . 55501
C(4) C(31) 2.46(2) yes . 55501
C(4) C(32) 2.48(2) yes . 55501
C(4) C(33) 2.55(2) yes . 55501
C(4) C(48) 3.60(2) yes . 55501
C(4) H(1) 2.04(1) no . 55501
C(4) H(2) 2.03(1) no . 55501
C(4) H(23) 3.22(2) no . 55504
C(4) H(36) 2.60(2) no . 55501
C(4) H(37) 2.67(2) no . 55501
C(4) H(38) 3.31(2) no . 55501
C(4) H(39) 3.33(2) no . 55501
C(4) H(40) 2.71(2) no . 55501
C(4) H(41) 2.57(2) no . 55501
C(4) H(42) 2.75(2) no . 55501
C(4) H(43) 2.80(2) no . 55501
C(4) H(44) 3.34(2) no . 55501
C(5) N(1) 3.513(9) yes . 55501
C(5) C(1) 2.42(1) yes . 55501
C(5) C(2) 2.79(1) yes . 55501
C(5) C(3) 2.36(1) yes . 55501
C(5) C(7) 2.50(1) yes . 55501
C(5) C(30) 2.55(1) yes . 55501
C(5) C(31) 3.03(2) yes . 55501
C(5) C(33) 3.02(2) yes . 55501
C(5) C(48) 3.47(2) yes . 55501
C(5) H(1) 3.23(1) no . 55501
C(5) H(3) 3.15(1) no . 55501
C(5) H(4) 2.54(1) no . 55501
C(5) H(23) 2.93(2) no . 55504
C(5) H(36) 3.25(2) no . 55501
C(5) H(37) 2.76(2) no . 55501
C(5) H(42) 2.75(2) no . 55501
C(5) H(43) 3.30(2) no . 55501
C(6) O(1) 2.40(1) yes . 55501
C(6) N(1) 2.517(9) yes . 55501
C(6) C(2) 2.43(1) yes . 55501
C(6) C(3) 2.75(1) yes . 55501
C(6) C(4) 2.43(1) yes . 55501
C(6) C(8) 3.25(1) yes . 55501
C(6) C(9) 3.50(1) yes . 55501
C(6) H(2) 2.04(1) no . 55501
C(6) H(3) 2.02(1) no . 55501
C(6) H(4) 2.04(1) no . 55501
C(6) H(23) 2.76(2) no . 55504
C(7) Ti(1) 3.575(8) yes . 55501
C(7) O(1) 2.83(1) yes . 55501
C(7) O(3) 3.419(9) yes . 55501
C(7) N(2) 3.55(1) yes . 55501
C(7) C(1) 2.52(1) yes . 55501
C(7) C(5) 2.50(1) yes . 55501
C(7) C(8) 2.48(1) yes . 55501
C(7) C(9) 2.54(1) yes . 55501
C(7) H(2) 2.64(1) no . 55501
C(7) H(5) 2.84(1) no . 55501
C(7) H(18) 3.05(1) no . 55501
C(7) H(23) 3.40(1) no . 55504
C(8) Ti(1) 2.204(8) yes . 55501
C(8) O(1) 2.832(9) yes . 55501
C(8) O(2) 2.819(9) yes . 55501
C(8) O(3) 3.07(1) yes . 55501
C(8) O(4) 3.06(1) yes . 55501
C(8) C(1) 3.410(9) yes . 55501
C(8) C(6) 3.25(1) yes . 55501
C(8) C(7) 2.48(1) yes . 55501
C(8) C(9) 2.28(1) yes . 55501
C(8) C(10) 2.28(1) yes . 55501
C(8) C(11) 2.50(1) yes . 55501
C(8) C(12) 3.22(1) yes . 55501
C(8) C(17) 3.391(9) yes . 55501
C(8) C(21) 3.34(1) yes . 55501
C(8) C(22) 3.31(1) yes . 55501
C(8) H(3) 2.63(1) no . 55501
C(8) H(4) 3.22(1) no . 55501
C(8) H(5) 3.21(1) no . 55501
C(8) H(6) 3.21(1) no . 55501
C(8) H(7) 2.67(1) no . 55501
C(8) H(8) 3.26(1) no . 55501
C(8) H(17) 3.39(1) no . 55501
C(8) H(18) 3.03(2) no . 55501
C(8) H(19) 3.44(1) no . 55501
C(8) H(20) 2.89(2) no . 55501
C(8) H(56) 3.41(2) no . 45501
C(9) N(2) 2.18(1) yes . 55501
C(9) C(6) 3.50(1) yes . 55501
C(9) C(7) 2.54(1) yes . 55501
C(9) C(8) 2.28(1) yes . 55501
C(9) C(47) 3.55(2) yes . 55501
C(9) C(64) 3.47(3) yes . 55501
C(9) H(3) 3.21(1) no . 55501
C(9) H(4) 2.58(1) no . 55501
C(9) H(6) 2.06(1) no . 55501
C(9) H(56) 3.29(2) no . 45501
C(9) H(64) 3.59(4) no . 55501
C(10) N(1) 2.18(1) yes . 55501
C(10) C(8) 2.28(1) yes . 55501
C(10) C(11) 2.53(1) yes . 55501
C(10) C(12) 3.52(1) yes . 55501
C(10) H(5) 2.07(1) no . 55501
C(10) H(7) 3.18(1) no . 55501
C(10) H(8) 2.59(1) no . 55501
C(10) H(20) 3.54(1) no . 55501
C(10) H(56) 3.00(2) no . 45501
C(10) H(64) 2.91(3) no . 55501
C(11) Ti(1) 3.577(9) yes . 55501
C(11) O(2) 2.82(1) yes . 55501
C(11) O(4) 3.36(1) yes . 55501
C(11) N(1) 3.56(1) yes . 55501
C(11) C(8) 2.50(1) yes . 55501
C(11) C(10) 2.53(1) yes . 55501
C(11) C(13) 2.50(1) yes . 55501
C(11) C(17) 2.52(1) yes . 55501
C(11) C(22) 3.59(1) yes . 55501
C(11) H(6) 2.83(1) no . 55501
C(11) H(9) 2.62(1) no . 55501
C(11) H(20) 2.92(1) no . 55501
C(11) H(24) 3.57(2) no . 55501
C(12) O(2) 2.358(9) yes . 55501
C(12) N(2) 2.502(9) yes . 55501
C(12) C(8) 3.22(1) yes . 55501
C(12) C(10) 3.52(1) yes . 55501
C(12) C(14) 2.43(1) yes . 55501
C(12) C(15) 2.73(1) yes . 55501
C(12) C(16) 2.45(1) yes . 55501
C(12) H(7) 2.00(1) no . 55501
C(12) H(8) 2.03(1) no . 55501
C(12) H(9) 2.06(1) no . 55501
C(12) H(14) 3.28(2) no . 55404
C(12) H(56) 3.39(2) no . 45501
C(12) H(57) 3.58(2) no . 45501
C(13) N(2) 3.490(9) yes . 55501
C(13) C(11) 2.50(1) yes . 55501
C(13) C(15) 2.37(1) yes . 55501
C(13) C(16) 2.84(1) yes . 55501
C(13) C(17) 2.44(1) yes . 55501
C(13) C(38) 2.55(1) yes . 55501
C(13) C(39) 3.53(3) yes . 55501
C(13) C(40) 3.50(2) yes . 55501
C(13) C(41) 2.83(2) yes . 55501
C(13) C(65) 2.90(3) yes . 55501
C(13) H(7) 3.15(1) no . 55501
C(13) H(8) 2.51(1) no . 55501
C(13) H(10) 3.23(1) no . 55501
C(13) H(14) 3.24(2) no . 55404
C(13) H(55) 3.51(2) no . 45501
C(13) H(56) 3.54(2) no . 45501
C(13) H(57) 3.40(2) no . 45501
C(14) C(12) 2.43(1) yes . 55501
C(14) C(16) 2.48(1) yes . 55501
C(14) C(17) 2.83(1) yes . 55501
C(14) C(39) 2.54(3) yes . 55501
C(14) C(40) 2.51(2) yes . 55501
C(14) C(41) 2.57(2) yes . 55501
C(14) C(65) 2.52(3) yes . 55501
C(14) C(66) 2.55(3) yes . 55501
C(14) H(9) 2.06(1) no . 55501
C(14) H(10) 2.03(1) no . 55501
C(14) H(14) 3.31(2) no . 55404
C(14) H(57) 3.04(2) no . 45501
C(15) C(12) 2.73(1) yes . 55501
C(15) C(13) 2.37(1) yes . 55501
C(15) C(17) 2.38(1) yes . 55501
C(15) C(34) 2.56(1) yes . 55501
C(15) C(36) 3.59(1) yes . 55501
C(15) C(37) 2.85(2) yes . 55501
C(15) C(38) 2.56(2) yes . 55501
C(15) C(39) 3.17(3) yes . 55501
C(15) C(40) 3.14(2) yes . 55501
C(15) C(66) 2.96(3) yes . 55501
C(15) H(9) 3.26(1) no . 55501
C(15) H(14) 3.33(2) no . 55404
C(15) H(46) 3.53(1) no . 55501
C(15) H(50) 3.48(1) no . 55501
C(15) H(52) 2.75(1) no . 55501
C(15) H(53) 2.73(2) no . 55501
C(15) H(57) 2.86(2) no . 45501
C(16) O(2) 2.426(8) yes . 55501
C(16) C(12) 2.45(1) yes . 55501
C(16) C(13) 2.84(1) yes . 55501
C(16) C(14) 2.48(1) yes . 55501
C(16) C(34) 1.54(1) yes . 55501
C(16) C(35) 2.52(1) yes . 55501
C(16) C(36) 2.52(1) yes . 55501
C(16) C(37) 2.54(1) yes . 55501
C(16) H(10) 2.03(1) no . 55501
C(16) H(14) 3.42(2) no . 55404
C(16) H(17) 3.40(1) no . 55501
C(16) H(45) 2.73(1) no . 55501
C(16) H(46) 2.68(1) no . 55501
C(16) H(47) 3.36(1) no . 55501
C(16) H(48) 2.73(1) no . 55501
C(16) H(49) 3.36(1) no . 55501
C(16) H(50) 2.70(2) no . 55501
C(16) H(51) 3.38(1) no . 55501
C(16) H(52) 2.72(1) no . 55501
C(16) H(53) 2.71(2) no . 55501
C(16) H(57) 3.08(2) no . 45501
C(17) Ti(1) 3.180(7) yes . 55501
C(17) N(2) 3.233(9) yes . 55501
C(17) C(8) 3.391(9) yes . 55501
C(17) C(11) 2.52(1) yes . 55501
C(17) C(13) 2.44(1) yes . 55501
C(17) C(14) 2.83(1) yes . 55501
C(17) C(15) 2.38(1) yes . 55501
C(17) C(34) 2.60(1) yes . 55501
C(17) C(35) 3.10(1) yes . 55501
C(17) C(36) 3.18(1) yes . 55501
C(17) H(7) 2.64(1) no . 55501
C(17) H(8) 3.29(1) no . 55501
C(17) H(9) 3.31(1) no . 55501
C(17) H(10) 3.26(1) no . 55501
C(17) H(13) 3.45(2) no . 55404
C(17) H(14) 3.42(2) no . 55404
C(17) H(17) 3.05(1) no . 55501
C(17) H(25) 3.48(2) no . 55501
C(17) H(45) 2.84(1) no . 55501
C(17) H(46) 3.28(1) no . 55501
C(17) H(48) 2.91(1) no . 55501
C(17) H(50) 3.44(2) no . 55501
C(17) H(57) 3.39(2) no . 45501
C(18) Br(1) 3.57(1) yes . 55501
C(18) Ti(1) 3.22(1) yes . 55501
C(18) O(1) 3.34(1) yes . 55501
C(18) C(20) 2.35(2) yes . 55501
C(18) C(21) 2.37(1) yes . 55501
C(18) H(3) 3.13(1) no . 55501
C(18) H(13) 2.07(2) no . 55501
C(18) H(14) 2.06(2) no . 55501
C(18) H(15) 3.18(2) no . 55501
C(18) H(16) 2.73(1) no . 55501
C(18) H(17) 3.09(1) no . 55501
C(18) H(18) 2.91(1) no . 55501
C(18) H(24) 3.58(1) no . 55504
C(18) H(48) 3.30(1) no . 55501
C(19) O(3) 2.36(2) yes . 55501
C(19) C(21) 2.35(2) yes . 55501
C(19) H(3) 3.54(2) no . 55501
C(19) H(11) 2.04(2) no . 55501
C(19) H(12) 2.06(2) no . 55501
C(19) H(15) 2.05(2) no . 55501
C(19) H(16) 2.07(1) no . 55501
C(19) H(17) 3.17(2) no . 55501
C(19) H(18) 2.76(2) no . 55501
C(19) H(25) 3.53(1) no . 55504
C(19) H(46) 3.18(2) no . 55504
C(20) O(3) 2.35(1) yes . 55501
C(20) C(18) 2.35(2) yes . 55501
C(20) H(11) 3.14(1) no . 55501
C(20) H(12) 2.79(2) no . 55501
C(20) H(13) 2.06(1) no . 55501
C(20) H(14) 2.02(2) no . 55501
C(20) H(17) 2.07(2) no . 55501
C(20) H(18) 2.09(2) no . 55501
C(20) H(46) 3.15(2) no . 55504
C(20) H(48) 3.20(2) no . 55501
C(20) H(50) 3.34(1) no . 55501
C(21) Ti(1) 3.24(1) yes . 55501
C(21) O(2) 3.37(1) yes . 55501
C(21) C(8) 3.34(1) yes . 55501
C(21) C(18) 2.37(1) yes . 55501
C(21) C(19) 2.35(2) yes . 55501
C(21) C(36) 3.48(1) yes . 55501
C(21) C(51) 3.56(1) yes . 45501
C(21) H(3) 2.92(1) no . 55501
C(21) H(11) 3.05(1) no . 55501
C(21) H(12) 2.96(1) no . 55501
C(21) H(13) 2.74(2) no . 55501
C(21) H(14) 3.18(2) no . 55501
C(21) H(15) 2.06(2) no . 55501
C(21) H(16) 2.08(2) no . 55501
C(21) H(48) 2.79(1) no . 55501
C(21) H(50) 3.28(1) no . 55501
C(21) H(56) 3.45(2) no . 45501
C(22) Ti(1) 3.25(1) yes . 55501
C(22) O(1) 3.30(1) yes . 55501
C(22) N(2) 3.51(1) yes . 55501
C(22) C(8) 3.31(1) yes . 55501
C(22) C(11) 3.59(1) yes . 55501
C(22) C(24) 2.37(1) yes . 55501
C(22) C(25) 2.40(1) yes . 55501
C(22) C(28) 3.50(1) yes . 55501
C(22) C(48) 3.59(2) yes . 55501
C(22) H(7) 2.85(1) no . 55501
C(22) H(21) 2.05(2) no . 55501
C(22) H(22) 2.03(2) no . 55501
C(22) H(23) 3.22(2) no . 55501
C(22) H(24) 2.69(1) no . 55501
C(22) H(25) 3.13(1) no . 55501
C(22) H(26) 2.93(1) no . 55501
C(22) H(31) 3.23(1) no . 55501
C(22) H(32) 2.88(1) no . 55501
C(23) O(4) 2.33(1) yes . 55501
C(23) C(25) 2.35(2) yes . 55501
C(23) H(7) 3.57(1) no . 55501
C(23) H(19) 2.06(2) no . 55501
C(23) H(20) 2.04(2) no . 55501
C(23) H(23) 2.09(1) no . 55501
C(23) H(24) 2.07(1) no . 55501
C(23) H(25) 3.19(2) no . 55501
C(23) H(26) 2.72(2) no . 55501
C(23) H(31) 3.41(1) no . 55501
C(23) H(32) 3.44(2) no . 55501
C(23) H(36) 3.36(2) no . 55404
C(24) O(4) 2.34(2) yes . 55501
C(24) C(22) 2.37(1) yes . 55501
C(24) H(7) 3.20(2) no . 55501
C(24) H(11) 3.36(1) no . 55404
C(24) H(19) 3.19(1) no . 55501
C(24) H(20) 2.77(2) no . 55501
C(24) H(21) 2.07(1) no . 55501
C(24) H(22) 2.07(1) no . 55501
C(24) H(25) 2.10(2) no . 55501
C(24) H(26) 2.06(2) no . 55501
C(24) H(33) 3.45(2) no . 55404
C(25) Ti(1) 3.23(1) yes . 55501
C(25) O(2) 3.33(2) yes . 55501
C(25) C(22) 2.40(1) yes . 55501
C(25) C(23) 2.35(2) yes . 55501
C(25) H(7) 3.02(1) no . 55501
C(25) H(13) 3.50(1) no . 55404
C(25) H(19) 3.10(1) no . 55501
C(25) H(20) 2.96(1) no . 55501
C(25) H(21) 2.69(2) no . 55501
C(25) H(22) 3.20(2) no . 55501
C(25) H(23) 2.09(2) no . 55501
C(25) H(24) 2.07(2) no . 55501
C(25) H(32) 3.23(1) no . 55501
C(26) O(1) 2.967(9) yes . 55501
C(26) C(1) 2.60(1) yes . 55501
C(26) C(2) 1.55(1) yes . 55501
C(26) C(3) 2.57(1) yes . 55501
C(26) C(28) 1.54(1) yes . 55501
C(26) H(1) 2.70(1) no . 55501
C(26) H(27) 2.07(1) no . 55501
C(26) H(28) 2.07(1) no . 55501
C(26) H(29) 2.06(1) no . 55501
C(26) H(30) 2.07(1) no . 55501
C(26) H(31) 2.08(2) no . 55501
C(26) H(32) 2.08(1) no . 55501
C(26) H(33) 2.06(2) no . 55501
C(26) H(34) 2.06(1) no . 55501
C(26) H(35) 2.07(1) no . 55501
C(27) C(2) 2.54(1) yes . 55501
C(27) C(3) 2.83(1) yes . 55501
C(27) C(28) 2.49(1) yes . 55501
C(27) C(29) 2.47(1) yes . 55501
C(27) H(1) 2.39(1) no . 55501
C(27) H(30) 2.66(1) no . 55501
C(27) H(31) 2.66(1) no . 55501
C(27) H(32) 3.33(1) no . 55501
C(27) H(33) 2.63(2) no . 55501
C(27) H(34) 2.64(1) no . 55501
C(27) H(35) 3.32(1) no . 55501
C(27) H(58) 3.40(1) no . 55504
C(28) O(1) 3.09(1) yes . 55501
C(28) O(4) 3.477(9) yes . 55501
C(28) C(1) 3.19(1) yes . 55501
C(28) C(2) 2.57(1) yes . 55501
C(28) C(22) 3.50(1) yes . 55501
C(28) C(26) 1.54(1) yes . 55501
C(28) C(27) 2.49(1) yes . 55501
C(28) C(29) 2.52(2) yes . 55501
C(28) H(19) 2.91(1) no . 55501
C(28) H(21) 3.30(2) no . 55501
C(28) H(26) 3.58(1) no . 55501
C(28) H(27) 3.33(1) no . 55501
C(28) H(28) 2.67(1) no . 55501
C(28) H(29) 2.64(1) no . 55501
C(28) H(33) 3.35(2) no . 55501
C(28) H(34) 2.68(1) no . 55501
C(28) H(35) 2.74(2) no . 55501
C(29) O(1) 3.07(1) yes . 55501
C(29) C(1) 3.08(1) yes . 55501
C(29) C(2) 2.49(1) yes . 55501
C(29) C(3) 3.55(1) yes . 55501
C(29) C(27) 2.47(1) yes . 55501
C(29) C(28) 2.52(2) yes . 55501
C(29) H(27) 2.65(1) no . 55501
C(29) H(28) 3.31(1) no . 55501
C(29) H(29) 2.63(1) no . 55501
C(29) H(30) 2.68(2) no . 55501
C(29) H(31) 3.36(2) no . 55501
C(29) H(32) 2.73(1) no . 55501
C(30) C(3) 2.56(1) yes . 55501
C(30) C(4) 1.55(1) yes . 55501
C(30) C(5) 2.55(1) yes . 55501
C(30) H(1) 2.70(2) no . 55501
C(30) H(2) 2.69(1) no . 55501
C(30) H(36) 2.04(3) no . 55501
C(30) H(37) 2.08(3) no . 55501
C(30) H(38) 2.05(2) no . 55501
C(30) H(39) 2.00(2) no . 55501
C(30) H(40) 1.97(3) no . 55501
C(30) H(41) 1.94(2) no . 55501
C(30) H(42) 2.10(2) no . 55501
C(30) H(43) 2.08(2) no . 55501
C(30) H(44) 2.01(2) no . 55501
C(31) C(3) 3.53(2) yes . 55501
C(31) C(4) 2.46(2) yes . 55501
C(31) C(5) 3.03(2) yes . 55501
C(31) C(32) 2.50(3) yes . 55501
C(31) C(33) 2.34(3) yes . 55501
C(31) H(2) 2.91(2) no . 55501
C(31) H(21) 3.35(2) no . 55504
C(31) H(39) 2.65(3) no . 55501
C(31) H(40) 3.31(3) no . 55501
C(31) H(41) 2.76(3) no . 55501
C(31) H(42) 2.50(3) no . 55501
C(31) H(43) 3.22(3) no . 55501
C(31) H(44) 2.46(3) no . 55501
C(32) C(3) 2.85(2) yes . 55501
C(32) C(4) 2.48(2) yes . 55501
C(32) C(31) 2.50(3) yes . 55501
C(32) C(33) 2.38(3) yes . 55501
C(32) H(1) 2.48(2) no . 55501
C(32) H(36) 2.76(3) no . 55501
C(32) H(37) 3.31(3) no . 55501
C(32) H(38) 2.65(4) no . 55501
C(32) H(42) 3.24(3) no . 55501
C(32) H(43) 2.59(3) no . 55501
C(32) H(44) 2.51(3) no . 55501
C(32) H(58) 3.58(3) no . 55504
C(33) C(4) 2.55(2) yes . 55501
C(33) C(5) 3.02(2) yes . 55501
C(33) C(31) 2.34(3) yes . 55501
C(33) C(32) 2.38(3) yes . 55501
C(33) H(2) 2.76(2) no . 55501
C(33) H(36) 3.20(3) no . 55501
C(33) H(37) 2.48(3) no . 55501
C(33) H(38) 2.53(3) no . 55501
C(33) H(39) 2.61(2) no . 55501
C(33) H(40) 2.52(3) no . 55501
C(33) H(41) 3.22(3) no . 55501
C(34) O(2) 2.96(1) yes . 55501
C(34) C(15) 2.56(1) yes . 55501
C(34) C(16) 1.54(1) yes . 55501
C(34) C(17) 2.60(1) yes . 55501
C(34) C(36) 1.54(1) yes . 55501
C(34) H(10) 2.68(1) no . 55501
C(34) H(45) 2.07(1) no . 55501
C(34) H(46) 2.06(2) no . 55501
C(34) H(47) 2.06(1) no . 55501
C(34) H(48) 2.10(1) no . 55501
C(34) H(49) 2.07(1) no . 55501
C(34) H(50) 2.06(2) no . 55501
C(34) H(51) 2.08(1) no . 55501
C(34) H(52) 2.06(1) no . 55501
C(34) H(53) 2.06(1) no . 55501
C(35) O(2) 3.05(1) yes . 55501
C(35) C(16) 2.52(1) yes . 55501
C(35) C(17) 3.10(1) yes . 55501
C(35) C(36) 2.51(2) yes . 55501
C(35) C(37) 2.48(2) yes . 55501
C(35) H(13) 3.35(2) no . 55404
C(35) H(15) 3.36(2) no . 55404
C(35) H(48) 2.73(2) no . 55501
C(35) H(49) 2.67(2) no . 55501
C(35) H(50) 3.34(2) no . 55501
C(35) H(51) 2.67(2) no . 55501
C(35) H(52) 2.67(1) no . 55501
C(35) H(53) 3.32(2) no . 55501
C(36) O(2) 3.13(1) yes . 55501
C(36) O(3) 3.555(9) yes . 55501
C(36) C(15) 3.59(1) yes . 55501
C(36) C(16) 2.52(1) yes . 55501
C(36) C(17) 3.18(1) yes . 55501
C(36) C(21) 3.48(1) yes . 55501
C(36) C(34) 1.54(1) yes . 55501
C(36) C(35) 2.51(2) yes . 55501
C(36) C(37) 2.46(1) yes . 55501
C(36) H(16) 3.05(2) no . 55501
C(36) H(17) 2.88(1) no . 55501
C(36) H(45) 2.68(2) no . 55501
C(36) H(46) 3.35(2) no . 55501
C(36) H(47) 2.70(2) no . 55501
C(36) H(51) 2.64(1) no . 55501
C(36) H(52) 3.30(1) no . 55501
C(36) H(53) 2.62(1) no . 55501
C(37) C(15) 2.85(2) yes . 55501
C(37) C(16) 2.54(1) yes . 55501
C(37) C(35) 2.48(2) yes . 55501
C(37) C(36) 2.46(1) yes . 55501
C(37) H(10) 2.42(2) no . 55501
C(37) H(40) 3.56(3) no . 45404
C(37) H(45) 3.33(2) no . 55501
C(37) H(46) 2.70(2) no . 55501
C(37) H(47) 2.62(2) no . 55501
C(37) H(48) 3.32(1) no . 55501
C(37) H(49) 2.61(1) no . 55501
C(37) H(50) 2.62(1) no . 55501
C(37) H(60) 3.44(2) no . 45404
C(38) C(13) 2.55(1) yes . 55501
C(38) C(15) 2.56(2) yes . 55501
C(38) C(39) 1.65(4) yes . 55501
C(38) C(40) 1.59(2) yes . 55501
C(38) C(41) 1.59(2) yes . 55501
C(38) C(66) 1.54(4) yes . 55501
C(38) H(9) 2.73(1) no . 55501
C(38) H(10) 2.68(2) no . 55501
C(39) C(13) 3.53(3) yes . 55501
C(39) C(14) 2.54(3) yes . 55501
C(39) C(15) 3.17(3) yes . 55501
C(39) C(38) 1.65(4) yes . 55501
C(39) C(40) 2.92(4) yes . 55501
C(39) C(41) 2.55(4) yes . 55501
C(39) C(65) 2.02(5) yes . 55501
C(39) H(10) 3.09(3) no . 55501
C(39) H(29) 3.38(4) no . 45404
C(39) H(57) 3.18(3) no . 45501
C(40) C(13) 3.50(2) yes . 55501
C(40) C(14) 2.51(2) yes . 55501
C(40) C(15) 3.14(2) yes . 55501
C(40) C(38) 1.59(2) yes . 55501
C(40) C(39) 2.92(4) yes . 55501
C(40) C(41) 2.45(3) yes . 55501
C(40) C(65) 2.66(3) yes . 55501
C(40) C(66) 2.33(4) yes . 55501
C(40) H(10) 2.99(2) no . 55501
C(40) H(38) 3.30(2) no . 45401
C(40) H(39) 3.08(3) no . 45401
C(41) C(13) 2.83(2) yes . 55501
C(41) C(14) 2.57(2) yes . 55501
C(41) C(38) 1.59(2) yes . 55501
C(41) C(39) 2.55(4) yes . 55501
C(41) C(40) 2.45(3) yes . 55501
C(41) C(66) 2.81(4) yes . 55501
C(41) H(9) 2.43(2) no . 55501
C(42) C(44) 2.49(3) yes . 55501
C(42) C(48) 2.44(3) yes . 55501
C(42) H(19) 3.17(2) no . 55501
C(42) H(21) 3.53(2) no . 55501
C(42) H(22) 3.56(2) no . 55501
C(42) H(31) 3.42(2) no . 55501
C(42) H(51) 3.37(2) no . 65504
C(42) H(52) 3.45(2) no . 65504
C(42) H(53) 3.58(2) no . 65504
C(42) H(59) 3.30(3) no . 55501
C(42) H(60) 3.48(3) no . 55501
C(43) C(45) 2.45(3) yes . 55501
C(43) C(46) 2.80(3) yes . 55501
C(43) C(47) 2.35(3) yes . 55501
C(43) H(19) 3.41(2) no . 55501
C(43) H(43) 3.58(2) no . 55501
C(43) H(63) 3.58(3) no . 55501
C(44) C(42) 2.49(3) yes . 55501
C(44) C(46) 2.45(4) yes . 55501
C(44) C(47) 2.74(4) yes . 55501
C(44) C(48) 2.38(3) yes . 55501
C(44) H(60) 3.41(3) no . 55501
C(44) H(63) 3.41(3) no . 55501
C(45) C(43) 2.45(3) yes . 55501
C(45) C(47) 2.40(4) yes . 55501
C(45) C(48) 2.82(3) yes . 55501
C(45) H(63) 3.42(3) no . 55501
C(46) C(43) 2.80(3) yes . 55501
C(46) C(44) 2.45(4) yes . 55501
C(46) C(48) 2.45(3) yes . 55501
C(46) C(56) 3.50(3) yes . 55501
C(46) H(62) 3.38(3) no . 55501
C(46) H(63) 3.39(4) no . 55501
C(46) H(64) 3.15(3) no . 55501
C(47) C(9) 3.55(2) yes . 55501
C(47) C(43) 2.35(3) yes . 55501
C(47) C(44) 2.74(4) yes . 55501
C(47) C(45) 2.40(4) yes . 55501
C(47) H(5) 3.47(2) no . 55501
C(47) H(43) 3.29(2) no . 55501
C(47) H(63) 3.47(4) no . 55501
C(47) H(64) 3.03(3) no . 55501
C(48) C(4) 3.60(2) yes . 55501
C(48) C(5) 3.47(2) yes . 55501
C(48) C(22) 3.59(2) yes . 55501
C(48) C(42) 2.44(3) yes . 55501
C(48) C(44) 2.38(3) yes . 55501
C(48) C(45) 2.82(3) yes . 55501
C(48) C(46) 2.45(3) yes . 55501
C(48) H(19) 3.01(2) no . 55501
C(48) H(20) 3.34(1) no . 55501
C(48) H(43) 3.21(2) no . 55501
C(49) C(51) 2.50(2) yes . 55501
C(49) C(55) 2.50(3) yes . 55501
C(49) H(18) 3.54(2) no . 65501
C(49) H(57) 2.62(2) no . 55501
C(49) H(61) 2.65(3) no . 55501
C(50) C(52) 2.39(2) yes . 55501
C(50) C(53) 2.81(2) yes . 55501
C(50) C(54) 2.39(2) yes . 55501
C(50) H(17) 3.16(1) no . 65501
C(50) H(18) 3.31(1) no . 65501
C(50) H(54) 2.02(2) no . 55501
C(50) H(55) 2.06(2) no . 55501
C(50) H(56) 2.00(2) no . 55501
C(50) H(57) 1.99(2) no . 55501
C(50) H(58) 3.24(2) no . 55501
C(50) H(60) 3.27(2) no . 55501
C(50) H(61) 2.05(2) no . 55501
C(51) C(21) 3.56(1) yes . 65501
C(51) C(49) 2.50(2) yes . 55501
C(51) C(53) 2.36(3) yes . 55501
C(51) C(54) 2.69(2) yes . 55501
C(51) C(55) 2.35(2) yes . 55501
C(51) H(17) 2.87(2) no . 65501
C(51) H(50) 3.42(2) no . 65501
C(51) H(54) 3.27(2) no . 55501
C(51) H(55) 2.76(2) no . 55501
C(51) H(56) 2.76(2) no . 55501
C(51) H(58) 2.00(2) no . 55501
C(51) H(59) 3.24(3) no . 55501
C(51) H(61) 3.23(2) no . 55501
C(52) C(50) 2.39(2) yes . 55501
C(52) C(54) 2.34(2) yes . 55501
C(52) C(55) 2.73(2) yes . 55501
C(52) H(15) 3.48(2) no . 65501
C(52) H(16) 3.46(2) no . 65501
C(52) H(17) 3.35(2) no . 65501
C(52) H(27) 3.49(2) no . 55404
C(52) H(41) 3.51(3) no . 55404
C(52) H(50) 3.18(2) no . 65501
C(52) H(57) 2.03(3) no . 55501
C(52) H(59) 2.01(3) no . 55501
C(52) H(60) 3.21(2) no . 55501
C(53) C(50) 2.81(2) yes . 55501
C(53) C(51) 2.36(3) yes . 55501
C(53) C(55) 2.43(2) yes . 55501
C(53) H(15) 3.23(2) no . 65501
C(53) H(16) 3.59(2) no . 65501
C(53) H(57) 3.23(3) no . 55501
C(53) H(58) 1.99(3) no . 55501
C(53) H(60) 2.07(2) no . 55501
C(53) H(61) 3.31(2) no . 55501
C(54) C(50) 2.39(2) yes . 55501
C(54) C(51) 2.69(2) yes . 55501
C(54) C(52) 2.34(2) yes . 55501
C(54) H(15) 3.13(2) no . 65501
C(54) H(52) 3.48(2) no . 65504
C(54) H(58) 3.23(2) no . 55501
C(54) H(59) 2.10(2) no . 55501
C(54) H(61) 2.04(2) no . 55501
C(55) C(49) 2.50(3) yes . 55501
C(55) C(51) 2.35(2) yes . 55501
C(55) C(52) 2.73(2) yes . 55501
C(55) C(53) 2.43(2) yes . 55501
C(55) H(15) 3.37(2) no . 65501
C(55) H(54) 2.52(2) no . 55501
C(55) H(55) 3.17(3) no . 55501
C(55) H(56) 3.06(3) no . 55501
C(55) H(57) 3.21(2) no . 55501
C(55) H(59) 3.31(2) no . 55501
C(55) H(60) 2.02(2) no . 55501
C(56) C(46) 3.50(3) yes . 55501
C(56) C(58) 2.29(3) yes . 55501
C(56) C(59) 3.50(3) yes . 55501
C(56) H(6) 3.42(3) no . 55501
C(56) H(65) 2.58(3) no . 55501
C(57) C(59) 2.36(2) yes . 55501
C(57) H(6) 3.36(2) no . 55501
C(57) H(8) 2.96(2) no . 55501
C(57) H(62) 1.79(3) no . 55501
C(57) H(63) 1.86(3) no . 55501
C(57) H(64) 1.71(3) no . 55501
C(57) H(65) 2.08(2) no . 55501
C(57) H(66) 3.23(2) no . 55501
C(58) C(56) 2.29(3) yes . 55501
C(58) H(6) 3.03(2) no . 55501
C(58) H(8) 2.90(2) no . 55501
C(58) H(62) 2.48(3) no . 55501
C(58) H(63) 3.15(3) no . 55501
C(58) H(64) 2.46(3) no . 55501
C(58) H(66) 2.00(2) no . 55501
C(59) C(56) 3.50(3) yes . 55501
C(59) C(57) 2.36(2) yes . 55501
C(59) H(8) 2.91(2) no . 55501
C(59) H(9) 3.23(2) no . 55501
C(59) H(65) 2.03(2) no . 55501
C(60) C(63) 2.48(2) yes . 55501
C(60) C(64) 2.83(3) yes . 55501
C(60) H(2) 3.41(2) no . 55501
C(60) H(4) 2.92(2) no . 55501
C(60) H(26) 3.27(2) no . 55504
C(61) C(64) 2.44(3) yes . 55501
C(61) H(4) 2.94(3) no . 55501
C(61) H(25) 3.58(2) no . 55504
C(61) H(26) 3.36(2) no . 55504
C(61) H(45) 3.43(3) no . 55504
C(62) H(4) 2.80(3) no . 55501
C(62) H(5) 3.52(3) no . 55501
C(63) C(60) 2.48(2) yes . 55501
C(63) H(4) 3.17(2) no . 55501
C(63) H(47) 3.56(2) no . 55504
C(63) H(61) 3.30(2) no . 45501
C(64) C(9) 3.47(3) yes . 55501
C(64) C(60) 2.83(3) yes . 55501
C(64) C(61) 2.44(3) yes . 55501
C(64) H(4) 3.21(3) no . 55501
C(64) H(5) 2.90(4) no . 55501
C(64) H(54) 3.26(3) no . 45501
C(65) C(13) 2.90(3) yes . 55501
C(65) C(14) 2.52(3) yes . 55501
C(65) C(39) 2.02(5) yes . 55501
C(65) C(40) 2.66(3) yes . 55501
C(65) C(66) 2.45(4) yes . 55501
C(65) H(9) 2.60(3) no . 55501
C(66) C(14) 2.55(3) yes . 55501
C(66) C(15) 2.96(3) yes . 55501
C(66) C(38) 1.54(4) yes . 55501
C(66) C(40) 2.33(4) yes . 55501
C(66) C(41) 2.81(4) yes . 55501
C(66) C(65) 2.45(4) yes . 55501
C(66) H(10) 2.64(3) no . 55501
C(66) H(28) 3.43(3) no . 45404
C(66) H(29) 3.18(4) no . 45404
H(1) C(1) 3.28(1) no . 55501
H(1) C(2) 2.05(1) no . 55501
H(1) C(4) 2.04(1) no . 55501
H(1) C(5) 3.23(1) no . 55501
H(1) C(26) 2.70(1) no . 55501
H(1) C(27) 2.39(1) no . 55501
H(1) C(30) 2.70(2) no . 55501
H(1) C(32) 2.48(2) no . 55501
H(2) N(1) 3.582(9) no . 55501
H(2) C(1) 3.29(1) no . 55501
H(2) C(3) 3.24(1) no . 55501
H(2) C(4) 2.03(1) no . 55501
H(2) C(6) 2.04(1) no . 55501
H(2) C(7) 2.64(1) no . 55501
H(2) C(30) 2.69(1) no . 55501
H(2) C(31) 2.91(2) no . 55501
H(2) C(33) 2.76(2) no . 55501
H(2) C(60) 3.41(2) no . 55501
H(3) Ti(1) 3.232(9) no . 55501
H(3) O(1) 2.63(1) no . 55501
H(3) O(3) 2.602(9) no . 55501
H(3) N(1) 1.99(1) no . 55501
H(3) C(1) 2.65(1) no . 55501
H(3) C(5) 3.15(1) no . 55501
H(3) C(6) 2.02(1) no . 55501
H(3) C(8) 2.63(1) no . 55501
H(3) C(9) 3.21(1) no . 55501
H(3) C(18) 3.13(1) no . 55501
H(3) C(19) 3.54(2) no . 55501
H(3) C(21) 2.92(1) no . 55501
H(4) N(1) 1.98(1) no . 55501
H(4) C(1) 3.30(1) no . 55501
H(4) C(5) 2.54(1) no . 55501
H(4) C(6) 2.04(1) no . 55501
H(4) C(8) 3.22(1) no . 55501
H(4) C(9) 2.58(1) no . 55501
H(4) C(60) 2.92(2) no . 55501
H(4) C(61) 2.94(3) no . 55501
H(4) C(62) 2.80(3) no . 55501
H(4) C(63) 3.17(2) no . 55501
H(4) C(64) 3.21(3) no . 55501
H(5) N(1) 2.11(1) no . 55501
H(5) N(2) 3.13(1) no . 55501
H(5) C(7) 2.84(1) no . 55501
H(5) C(8) 3.21(1) no . 55501
H(5) C(10) 2.07(1) no . 55501
H(5) C(47) 3.47(2) no . 55501
H(5) C(62) 3.52(3) no . 55501
H(5) C(64) 2.90(4) no . 55501
H(6) N(1) 3.12(1) no . 55501
H(6) N(2) 2.11(1) no . 55501
H(6) C(8) 3.21(1) no . 55501
H(6) C(9) 2.06(1) no . 55501
H(6) C(11) 2.83(1) no . 55501
H(6) C(56) 3.42(3) no . 55501
H(6) C(57) 3.36(2) no . 55501
H(6) C(58) 3.03(2) no . 55501
H(7) Ti(1) 3.235(9) no . 55501
H(7) O(2) 2.61(1) no . 55501
H(7) O(4) 2.54(1) no . 55501
H(7) N(2) 2.00(1) no . 55501
H(7) C(8) 2.67(1) no . 55501
H(7) C(10) 3.18(1) no . 55501
H(7) C(12) 2.00(1) no . 55501
H(7) C(13) 3.15(1) no . 55501
H(7) C(17) 2.64(1) no . 55501
H(7) C(22) 2.85(1) no . 55501
H(7) C(23) 3.57(1) no . 55501
H(7) C(24) 3.20(2) no . 55501
H(7) C(25) 3.02(1) no . 55501
H(8) N(2) 2.01(1) no . 55501
H(8) C(8) 3.26(1) no . 55501
H(8) C(10) 2.59(1) no . 55501
H(8) C(12) 2.03(1) no . 55501
H(8) C(13) 2.51(1) no . 55501
H(8) C(17) 3.29(1) no . 55501
H(8) C(57) 2.96(2) no . 55501
H(8) C(58) 2.90(2) no . 55501
H(8) C(59) 2.91(2) no . 55501
H(9) N(2) 3.573(9) no . 55501
H(9) C(11) 2.62(1) no . 55501
H(9) C(12) 2.06(1) no . 55501
H(9) C(14) 2.06(1) no . 55501
H(9) C(15) 3.26(1) no . 55501
H(9) C(17) 3.31(1) no . 55501
H(9) C(38) 2.73(1) no . 55501
H(9) C(41) 2.43(2) no . 55501
H(9) C(59) 3.23(2) no . 55501
H(9) C(65) 2.60(3) no . 55501
H(10) C(13) 3.23(1) no . 55501
H(10) C(14) 2.03(1) no . 55501
H(10) C(16) 2.03(1) no . 55501
H(10) C(17) 3.26(1) no . 55501
H(10) C(34) 2.68(1) no . 55501
H(10) C(37) 2.42(2) no . 55501
H(10) C(38) 2.68(2) no . 55501
H(10) C(39) 3.09(3) no . 55501
H(10) C(40) 2.99(2) no . 55501
H(10) C(66) 2.64(3) no . 55501
H(11) Ti(1) 3.34(1) no . 55501
H(11) O(1) 2.90(1) no . 55501
H(11) O(3) 2.01(1) no . 55501
H(11) C(1) 3.54(1) no . 55501
H(11) C(19) 2.04(2) no . 55501
H(11) C(20) 3.14(1) no . 55501
H(11) C(21) 3.05(1) no . 55501
H(11) C(24) 3.36(1) no . 55504
H(12) Br(1) 3.08(1) no . 55501
H(12) Ti(1) 3.45(1) no . 55501
H(12) O(3) 2.00(1) no . 55501
H(12) C(19) 2.06(2) no . 55501
H(12) C(20) 2.79(2) no . 55501
H(12) C(21) 2.96(1) no . 55501
H(13) O(3) 2.82(2) no . 55501
H(13) C(17) 3.45(2) no . 55504
H(13) C(18) 2.07(2) no . 55501
H(13) C(20) 2.06(1) no . 55501
H(13) C(21) 2.74(2) no . 55501
H(13) C(25) 3.50(1) no . 55504
H(13) C(35) 3.35(2) no . 55504
H(14) O(3) 3.14(2) no . 55501
H(14) C(12) 3.28(2) no . 55504
H(14) C(13) 3.24(2) no . 55504
H(14) C(14) 3.31(2) no . 55504
H(14) C(15) 3.33(2) no . 55504
H(14) C(16) 3.42(2) no . 55504
H(14) C(17) 3.42(2) no . 55504
H(14) C(18) 2.06(2) no . 55501
H(14) C(20) 2.02(2) no . 55501
H(14) C(21) 3.18(2) no . 55501
H(15) O(3) 3.15(1) no . 55501
H(15) C(18) 3.18(2) no . 55501
H(15) C(19) 2.05(2) no . 55501
H(15) C(21) 2.06(2) no . 55501
H(15) C(35) 3.36(2) no . 55504
H(15) C(52) 3.48(2) no . 45501
H(15) C(53) 3.23(2) no . 45501
H(15) C(54) 3.13(2) no . 45501
H(15) C(55) 3.37(2) no . 45501
H(16) O(3) 2.77(1) no . 55501
H(16) C(18) 2.73(1) no . 55501
H(16) C(19) 2.07(1) no . 55501
H(16) C(21) 2.08(2) no . 55501
H(16) C(36) 3.05(2) no . 55501
H(16) C(52) 3.46(2) no . 45501
H(16) C(53) 3.59(2) no . 45501
H(17) Ti(1) 3.33(1) no . 55501
H(17) O(2) 2.90(1) no . 55501
H(17) O(3) 2.00(1) no . 55501
H(17) C(8) 3.39(1) no . 55501
H(17) C(16) 3.40(1) no . 55501
H(17) C(17) 3.05(1) no . 55501
H(17) C(18) 3.09(1) no . 55501
H(17) C(19) 3.17(2) no . 55501
H(17) C(20) 2.07(2) no . 55501
H(17) C(36) 2.88(1) no . 55501
H(17) C(50) 3.16(1) no . 45501
H(17) C(51) 2.87(2) no . 45501
H(17) C(52) 3.35(2) no . 45501
H(18) Ti(1) 3.52(1) no . 55501
H(18) O(3) 2.01(1) no . 55501
H(18) N(1) 3.01(1) no . 55501
H(18) C(7) 3.05(1) no . 55501
H(18) C(8) 3.03(2) no . 55501
H(18) C(18) 2.91(1) no . 55501
H(18) C(19) 2.76(2) no . 55501
H(18) C(20) 2.09(2) no . 55501
H(18) C(49) 3.54(2) no . 45501
H(18) C(50) 3.31(1) no . 45501
H(19) Ti(1) 3.39(1) no . 55501
H(19) O(1) 2.88(1) no . 55501
H(19) O(4) 2.027(9) no . 55501
H(19) C(1) 2.96(1) no . 55501
H(19) C(2) 3.29(1) no . 55501
H(19) C(8) 3.44(1) no . 55501
H(19) C(23) 2.06(2) no . 55501
H(19) C(24) 3.19(1) no . 55501
H(19) C(25) 3.10(1) no . 55501
H(19) C(28) 2.91(1) no . 55501
H(19) C(42) 3.17(2) no . 55501
H(19) C(43) 3.41(2) no . 55501
H(19) C(48) 3.01(2) no . 55501
H(20) Ti(1) 3.45(1) no . 55501
H(20) O(4) 2.01(1) no . 55501
H(20) N(2) 2.79(1) no . 55501
H(20) C(8) 2.89(2) no . 55501
H(20) C(10) 3.54(1) no . 55501
H(20) C(11) 2.92(1) no . 55501
H(20) C(23) 2.04(2) no . 55501
H(20) C(24) 2.77(2) no . 55501
H(20) C(25) 2.96(1) no . 55501
H(20) C(48) 3.34(1) no . 55501
H(21) O(4) 2.76(1) no . 55501
H(21) C(22) 2.05(2) no . 55501
H(21) C(24) 2.07(1) no . 55501
H(21) C(25) 2.69(2) no . 55501
H(21) C(28) 3.30(2) no . 55501
H(21) C(31) 3.35(3) no . 55404
H(21) C(42) 3.53(2) no . 55501
H(22) O(4) 3.14(1) no . 55501
H(22) C(22) 2.03(2) no . 55501
H(22) C(24) 2.07(1) no . 55501
H(22) C(25) 3.20(2) no . 55501
H(22) C(42) 3.56(2) no . 55501
H(23) O(4) 3.17(2) no . 55501
H(23) C(1) 2.92(2) no . 55404
H(23) C(2) 3.17(2) no . 55404
H(23) C(3) 3.30(2) no . 55404
H(23) C(4) 3.22(2) no . 55404
H(23) C(5) 2.93(2) no . 55404
H(23) C(6) 2.76(2) no . 55404
H(23) C(7) 3.40(1) no . 55404
H(23) C(22) 3.22(2) no . 55501
H(23) C(23) 2.09(1) no . 55501
H(23) C(25) 2.09(2) no . 55501
H(24) O(4) 2.71(1) no . 55501
H(24) C(11) 3.57(2) no . 55501
H(24) C(18) 3.58(1) no . 55404
H(24) C(22) 2.69(1) no . 55501
H(24) C(23) 2.07(1) no . 55501
H(24) C(25) 2.07(2) no . 55501
H(25) Br(1) 3.59(1) no . 55501
H(25) Ti(1) 3.25(1) no . 55501
H(25) O(2) 2.83(2) no . 55501
H(25) O(4) 2.00(1) no . 55501
H(25) C(17) 3.48(2) no . 55501
H(25) C(19) 3.53(1) no . 55404
H(25) C(22) 3.13(1) no . 55501
H(25) C(23) 3.19(2) no . 55501
H(25) C(24) 2.10(2) no . 55501
H(25) C(61) 3.58(2) no . 55404
H(26) Br(1) 3.33(1) no . 55501
H(26) Ti(1) 3.59(1) no . 55501
H(26) O(4) 2.01(1) no . 55501
H(26) C(22) 2.93(1) no . 55501
H(26) C(23) 2.72(2) no . 55501
H(26) C(24) 2.06(2) no . 55501
H(26) C(28) 3.58(1) no . 55501
H(26) C(60) 3.27(2) no . 55404
H(26) C(61) 3.36(2) no . 55404
H(27) C(2) 2.72(1) no . 55501
H(27) C(3) 2.68(1) no . 55501
H(27) C(26) 2.07(1) no . 55501
H(27) C(28) 3.33(1) no . 55501
H(27) C(29) 2.65(1) no . 55501
H(27) C(52) 3.49(2) no . 55504
H(28) C(2) 2.75(1) no . 55501
H(28) C(3) 2.76(1) no . 55501
H(28) C(26) 2.07(1) no . 55501
H(28) C(28) 2.67(1) no . 55501
H(28) C(29) 3.31(1) no . 55501
H(28) C(66) 3.43(3) no . 65504
H(29) C(2) 3.37(1) no . 55501
H(29) C(26) 2.06(1) no . 55501
H(29) C(28) 2.64(1) no . 55501
H(29) C(29) 2.63(1) no . 55501
H(29) C(39) 3.38(4) no . 65504
H(29) C(66) 3.18(4) no . 65504
H(30) C(2) 3.39(1) no . 55501
H(30) C(26) 2.07(1) no . 55501
H(30) C(27) 2.66(1) no . 55501
H(30) C(29) 2.68(2) no . 55501
H(31) O(1) 3.60(1) no . 55501
H(31) O(4) 3.59(1) no . 55501
H(31) C(1) 3.48(1) no . 55501
H(31) C(2) 2.78(2) no . 55501
H(31) C(22) 3.23(1) no . 55501
H(31) C(23) 3.41(1) no . 55501
H(31) C(26) 2.08(2) no . 55501
H(31) C(27) 2.66(1) no . 55501
H(31) C(29) 3.36(2) no . 55501
H(31) C(42) 3.42(2) no . 55501
H(32) Br(1) 3.307(9) no . 55501
H(32) Ti(1) 3.28(1) no . 55501
H(32) O(1) 2.44(1) no . 55501
H(32) O(4) 2.593(9) no . 55501
H(32) C(1) 2.89(1) no . 55501
H(32) C(2) 2.73(1) no . 55501
H(32) C(22) 2.88(1) no . 55501
H(32) C(23) 3.44(2) no . 55501
H(32) C(25) 3.23(1) no . 55501
H(32) C(26) 2.08(1) no . 55501
H(32) C(27) 3.33(1) no . 55501
H(32) C(29) 2.73(1) no . 55501
H(33) O(1) 3.56(1) no . 55501
H(33) C(1) 3.32(1) no . 55501
H(33) C(2) 2.66(1) no . 55501
H(33) C(3) 3.42(1) no . 55501
H(33) C(24) 3.45(2) no . 55504
H(33) C(26) 2.06(2) no . 55501
H(33) C(27) 2.63(2) no . 55501
H(33) C(28) 3.35(2) no . 55501
H(34) C(2) 3.34(1) no . 55501
H(34) C(26) 2.06(1) no . 55501
H(34) C(27) 2.64(1) no . 55501
H(34) C(28) 2.68(1) no . 55501
H(35) Br(1) 3.142(8) no . 55501
H(35) O(1) 2.41(1) no . 55501
H(35) C(1) 2.78(1) no . 55501
H(35) C(2) 2.66(1) no . 55501
H(35) C(26) 2.07(1) no . 55501
H(35) C(27) 3.32(1) no . 55501
H(35) C(28) 2.74(2) no . 55501
H(36) C(3) 3.39(2) no . 55501
H(36) C(4) 2.60(2) no . 55501
H(36) C(5) 3.25(2) no . 55501
H(36) C(23) 3.36(2) no . 55504
H(36) C(30) 2.04(3) no . 55501
H(36) C(32) 2.76(3) no . 55501
H(36) C(33) 3.20(3) no . 55501
H(37) C(4) 2.67(2) no . 55501
H(37) C(5) 2.76(2) no . 55501
H(37) C(30) 2.08(3) no . 55501
H(37) C(32) 3.31(3) no . 55501
H(37) C(33) 2.48(3) no . 55501
H(38) C(4) 3.31(2) no . 55501
H(38) C(30) 2.05(2) no . 55501
H(38) C(32) 2.65(4) no . 55501
H(38) C(33) 2.53(3) no . 55501
H(39) C(4) 3.33(2) no . 55501
H(39) C(30) 2.00(2) no . 55501
H(39) C(31) 2.65(3) no . 55501
H(39) C(33) 2.61(2) no . 55501
H(40) C(3) 2.90(2) no . 55501
H(40) C(4) 2.71(2) no . 55501
H(40) C(30) 1.97(3) no . 55501
H(40) C(31) 3.31(3) no . 55501
H(40) C(33) 2.52(3) no . 55501
H(40) C(37) 3.56(3) no . 65504
H(41) C(3) 2.56(2) no . 55501
H(41) C(4) 2.57(2) no . 55501
H(41) C(30) 1.94(2) no . 55501
H(41) C(31) 2.76(3) no . 55501
H(41) C(33) 3.22(3) no . 55501
H(41) C(52) 3.51(3) no . 55504
H(42) C(4) 2.75(2) no . 55501
H(42) C(5) 2.75(2) no . 55501
H(42) C(30) 2.10(2) no . 55501
H(42) C(31) 2.50(3) no . 55501
H(42) C(32) 3.24(3) no . 55501
H(43) C(4) 2.80(2) no . 55501
H(43) C(5) 3.30(2) no . 55501
H(43) C(30) 2.08(2) no . 55501
H(43) C(31) 3.22(3) no . 55501
H(43) C(32) 2.59(3) no . 55501
H(43) C(43) 3.58(2) no . 55501
H(43) C(47) 3.29(2) no . 55501
H(43) C(48) 3.21(2) no . 55501
H(44) C(4) 3.34(2) no . 55501
H(44) C(30) 2.01(2) no . 55501
H(44) C(31) 2.46(3) no . 55501
H(44) C(32) 2.51(3) no . 55501
H(45) Br(1) 3.062(8) no . 55501
H(45) Ti(1) 3.585(8) no . 55501
H(45) O(2) 2.40(1) no . 55501
H(45) C(16) 2.73(1) no . 55501
H(45) C(17) 2.84(1) no . 55501
H(45) C(34) 2.07(1) no . 55501
H(45) C(36) 2.68(2) no . 55501
H(45) C(37) 3.33(2) no . 55501
H(45) C(61) 3.43(3) no . 55404
H(46) O(2) 3.45(1) no . 55501
H(46) C(15) 3.53(1) no . 55501
H(46) C(16) 2.68(1) no . 55501
H(46) C(17) 3.28(1) no . 55501
H(46) C(19) 3.18(2) no . 55404
H(46) C(20) 3.15(2) no . 55404
H(46) C(34) 2.06(2) no . 55501
H(46) C(36) 3.35(2) no . 55501
H(46) C(37) 2.70(2) no . 55501
H(47) C(16) 3.36(1) no . 55501
H(47) C(34) 2.06(1) no . 55501
H(47) C(36) 2.70(2) no . 55501
H(47) C(37) 2.62(2) no . 55501
H(47) C(63) 3.56(2) no . 55404
H(48) Br(1) 3.53(1) no . 55501
H(48) Ti(1) 3.35(1) no . 55501
H(48) O(2) 2.52(1) no . 55501
H(48) O(3) 2.634(9) no . 55501
H(48) C(16) 2.73(1) no . 55501
H(48) C(17) 2.91(1) no . 55501
H(48) C(18) 3.30(1) no . 55501
H(48) C(20) 3.20(2) no . 55501
H(48) C(21) 2.79(1) no . 55501
H(48) C(34) 2.10(1) no . 55501
H(48) C(35) 2.73(2) no . 55501
H(48) C(37) 3.32(1) no . 55501
H(49) C(16) 3.36(1) no . 55501
H(49) C(34) 2.07(1) no . 55501
H(49) C(35) 2.67(2) no . 55501
H(49) C(37) 2.61(1) no . 55501
H(50) C(15) 3.48(1) no . 55501
H(50) C(16) 2.70(2) no . 55501
H(50) C(17) 3.44(2) no . 55501
H(50) C(20) 3.34(1) no . 55501
H(50) C(21) 3.28(1) no . 55501
H(50) C(34) 2.06(2) no . 55501
H(50) C(35) 3.34(2) no . 55501
H(50) C(37) 2.62(1) no . 55501
H(50) C(51) 3.42(2) no . 45501
H(50) C(52) 3.18(2) no . 45501
H(51) C(16) 3.38(1) no . 55501
H(51) C(34) 2.08(1) no . 55501
H(51) C(35) 2.67(2) no . 55501
H(51) C(36) 2.64(1) no . 55501
H(51) C(42) 3.37(2) no . 45404
H(52) C(15) 2.75(1) no . 55501
H(52) C(16) 2.72(1) no . 55501
H(52) C(34) 2.06(1) no . 55501
H(52) C(35) 2.67(1) no . 55501
H(52) C(36) 3.30(1) no . 55501
H(52) C(42) 3.45(2) no . 45404
H(52) C(54) 3.48(2) no . 45404
H(53) C(15) 2.73(2) no . 55501
H(53) C(16) 2.71(2) no . 55501
H(53) C(34) 2.06(1) no . 55501
H(53) C(35) 3.32(2) no . 55501
H(53) C(36) 2.62(1) no . 55501
H(53) C(42) 3.58(2) no . 45404
H(54) C(50) 2.02(2) no . 55501
H(54) C(51) 3.27(2) no . 55501
H(54) C(55) 2.52(2) no . 55501
H(54) C(64) 3.26(3) no . 65501
H(55) C(13) 3.51(2) no . 65501
H(55) C(50) 2.06(2) no . 55501
H(55) C(51) 2.76(2) no . 55501
H(55) C(55) 3.17(3) no . 55501
H(56) N(1) 3.49(2) no . 65501
H(56) N(2) 3.08(2) no . 65501
H(56) C(8) 3.41(2) no . 65501
H(56) C(9) 3.29(2) no . 65501
H(56) C(10) 3.00(2) no . 65501
H(56) C(12) 3.39(2) no . 65501
H(56) C(13) 3.54(2) no . 65501
H(56) C(21) 3.45(2) no . 65501
H(56) C(50) 2.00(2) no . 55501
H(56) C(51) 2.76(2) no . 55501
H(56) C(55) 3.06(3) no . 55501
H(57) C(12) 3.58(2) no . 65501
H(57) C(13) 3.40(2) no . 65501
H(57) C(14) 3.04(2) no . 65501
H(57) C(15) 2.86(2) no . 65501
H(57) C(16) 3.08(2) no . 65501
H(57) C(17) 3.39(2) no . 65501
H(57) C(39) 3.18(3) no . 65501
H(57) C(49) 2.62(2) no . 55501
H(57) C(50) 1.99(2) no . 55501
H(57) C(52) 2.03(3) no . 55501
H(57) C(53) 3.23(3) no . 55501
H(57) C(55) 3.21(2) no . 55501
H(58) C(27) 3.40(1) no . 55404
H(58) C(32) 3.58(3) no . 55404
H(58) C(50) 3.24(2) no . 55501
H(58) C(51) 2.00(2) no . 55501
H(58) C(53) 1.99(3) no . 55501
H(58) C(54) 3.23(2) no . 55501
H(59) C(42) 3.30(3) no . 55501
H(59) C(51) 3.24(3) no . 55501
H(59) C(52) 2.01(3) no . 55501
H(59) C(54) 2.10(2) no . 55501
H(59) C(55) 3.31(2) no . 55501
H(60) C(37) 3.44(2) no . 65504
H(60) C(42) 3.48(3) no . 55501
H(60) C(44) 3.41(3) no . 55501
H(60) C(50) 3.27(2) no . 55501
H(60) C(52) 3.21(2) no . 55501
H(60) C(53) 2.07(2) no . 55501
H(60) C(55) 2.02(2) no . 55501
H(61) C(49) 2.65(3) no . 55501
H(61) C(50) 2.05(2) no . 55501
H(61) C(51) 3.23(2) no . 55501
H(61) C(53) 3.31(2) no . 55501
H(61) C(54) 2.04(2) no . 55501
H(61) C(63) 3.30(2) no . 65501
H(62) C(46) 3.38(3) no . 55501
H(62) C(57) 1.79(3) no . 55501
H(62) C(58) 2.48(3) no . 55501
H(63) C(43) 3.58(3) no . 55501
H(63) C(44) 3.41(3) no . 55501
H(63) C(45) 3.42(3) no . 55501
H(63) C(46) 3.39(4) no . 55501
H(63) C(47) 3.47(4) no . 55501
H(63) C(57) 1.86(3) no . 55501
H(63) C(58) 3.15(3) no . 55501
H(64) N(2) 3.44(3) no . 55501
H(64) C(9) 3.59(4) no . 55501
H(64) C(10) 2.91(3) no . 55501
H(64) C(46) 3.15(3) no . 55501
H(64) C(47) 3.03(3) no . 55501
H(64) C(57) 1.71(3) no . 55501
H(64) C(58) 2.46(3) no . 55501
H(65) C(56) 2.58(3) no . 55501
H(65) C(57) 2.08(2) no . 55501
H(65) C(59) 2.03(2) no . 55501
H(66) C(57) 3.23(2) no . 55501
H(66) C(58) 2.00(2) no . 55501

loop_
_geom_torsion_atom_site_label_1
_geom_torsion_atom_site_label_2
_geom_torsion_atom_site_label_3
_geom_torsion_atom_site_label_4
_geom_torsion
_geom_torsion_publ_flag
_geom_torsion_site_symmetry_1
_geom_torsion_site_symmetry_2
_geom_torsion_site_symmetry_3
_geom_torsion_site_symmetry_4
Br(1) Ti(1) O(1) C(1) -171(1) yes . . . .
O(3) Ti(1) O(1) C(1) 97(1) yes . . . .
O(4) Ti(1) O(1) C(1) -79(1) yes . . . .
C(8) Ti(1) O(1) C(1) 8(1) yes . . . .
Br(1) Ti(1) O(2) C(17) -171(1) yes . . . .
O(3) Ti(1) O(2) C(17) -80(1) yes . . . .
O(4) Ti(1) O(2) C(17) 96(1) yes . . . .
C(8) Ti(1) O(2) C(17) 8(1) yes . . . .
Br(1) Ti(1) O(3) C(18) -40.4(5) yes . . . .
Br(1) Ti(1) O(3) C(21) 141.8(5) yes . . . .
O(1) Ti(1) O(3) C(18) 51.3(5) yes . . . .
O(1) Ti(1) O(3) C(21) -126.4(5) yes . . . .
O(2) Ti(1) O(3) C(18) -135.4(5) yes . . . .
O(2) Ti(1) O(3) C(21) 46.9(5) yes . . . .
C(8) Ti(1) O(3) C(18) 138.5(5) yes . . . .
C(8) Ti(1) O(3) C(21) -39.3(5) yes . . . .
Br(1) Ti(1) O(4) C(22) 140.9(5) yes . . . .
Br(1) Ti(1) O(4) C(25) -43.8(6) yes . . . .
O(1) Ti(1) O(4) C(22) 49.1(5) yes . . . .
O(1) Ti(1) O(4) C(25) -135.6(6) yes . . . .
O(2) Ti(1) O(4) C(22) -124.2(5) yes . . . .
O(2) Ti(1) O(4) C(25) 51.1(6) yes . . . .
C(8) Ti(1) O(4) C(22) -38.0(5) yes . . . .
C(8) Ti(1) O(4) C(25) 137.3(6) yes . . . .
O(1) Ti(1) C(8) N(1) 31.0(8) yes . . . .
O(1) Ti(1) C(8) N(2) -143.1(8) yes . . . .
O(2) Ti(1) C(8) N(1) -150.5(8) yes . . . .
O(2) Ti(1) C(8) N(2) 35.4(7) yes . . . .
O(3) Ti(1) C(8) N(1) -59.3(8) yes . . . .
O(3) Ti(1) C(8) N(2) 126.6(8) yes . . . .
O(4) Ti(1) C(8) N(1) 119.9(8) yes . . . .
O(4) Ti(1) C(8) N(2) -54.3(7) yes . . . .
Ti(1) O(1) C(1) C(2) 143(1) yes . . . .
Ti(1) O(1) C(1) C(6) -39(1) yes . . . .
Ti(1) O(2) C(17) C(12) -38(2) yes . . . .
Ti(1) O(2) C(17) C(16) 143(1) yes . . . .
Ti(1) O(3) C(18) C(19) -170.8(6) yes . . . .
Ti(1) O(3) C(18) H(11) -52(1) no . . . .
Ti(1) O(3) C(18) H(12) 68(1) no . . . .
C(21) O(3) C(18) C(19) 7.3(8) yes . . . .
C(21) O(3) C(18) H(11) 125(1) no . . . .
C(21) O(3) C(18) H(12) -112(1) no . . . .
Ti(1) O(3) C(21) C(20) -165.8(5) yes . . . .
Ti(1) O(3) C(21) H(17) -47(1) no . . . .
Ti(1) O(3) C(21) H(18) 73(1) no . . . .
C(18) O(3) C(21) C(20) 16.1(7) yes . . . .
C(18) O(3) C(21) H(17) 134(1) no . . . .
C(18) O(3) C(21) H(18) -104(1) no . . . .
Ti(1) O(4) C(22) C(23) -175.7(5) yes . . . .
Ti(1) O(4) C(22) H(19) -54(1) no . . . .
Ti(1) O(4) C(22) H(20) 65(1) no . . . .
C(25) O(4) C(22) C(23) 8.4(8) yes . . . .
C(25) O(4) C(22) H(19) 129(1) no . . . .
C(25) O(4) C(22) H(20) -109(1) no . . . .
Ti(1) O(4) C(25) C(24) -159.3(6) yes . . . .
Ti(1) O(4) C(25) H(25) -38(1) no . . . .
Ti(1) O(4) C(25) H(26) 82(1) no . . . .
C(22) O(4) C(25) C(24) 16.6(9) yes . . . .
C(22) O(4) C(25) H(25) 136(1) no . . . .
C(22) O(4) C(25) H(26) -101(1) no . . . .
C(8) N(1) C(7) C(6) -75(1) yes . . . .
C(8) N(1) C(7) H(3) 44(1) no . . . .
C(8) N(1) C(7) H(4) 162(1) no . . . .
C(9) N(1) C(7) C(6) 101(1) yes . . . .
C(9) N(1) C(7) H(3) -137(1) no . . . .
C(9) N(1) C(7) H(4) -20(1) no . . . .
C(7) N(1) C(8) Ti(1) 2(1) yes . . . .
C(7) N(1) C(8) N(2) 177.5(8) yes . . . .
C(9) N(1) C(8) Ti(1) -175.6(6) yes . . . .
C(9) N(1) C(8) N(2) 0(1) yes . . . .
C(7) N(1) C(9) C(10) -178.3(9) yes . . . .
C(7) N(1) C(9) H(5) 3(1) no . . . .
C(8) N(1) C(9) C(10) 0(1) yes . . . .
C(8) N(1) C(9) H(5) -179(1) no . . . .
C(10) N(2) C(8) Ti(1) 176.4(6) yes . . . .
C(10) N(2) C(8) N(1) 1.0(9) yes . . . .
C(11) N(2) C(8) Ti(1) -3(1) yes . . . .
C(11) N(2) C(8) N(1) -178.9(7) yes . . . .
C(8) N(2) C(10) C(9) -1(1) yes . . . .
C(8) N(2) C(10) H(6) -179(622) no . . . .
C(11) N(2) C(10) C(9) 178.5(8) yes . . . .
C(11) N(2) C(10) H(6) 0(1) no . . . .
C(8) N(2) C(11) C(12) -71(1) yes . . . .
C(8) N(2) C(11) H(7) 47(1) no . . . .
C(8) N(2) C(11) H(8) 166.0(9) no . . . .
C(10) N(2) C(11) C(12) 108.2(9) yes . . . .
C(10) N(2) C(11) H(7) -132(1) no . . . .
C(10) N(2) C(11) H(8) -14(1) no . . . .
O(1) C(1) C(2) C(3) -178.9(9) yes . . . .
O(1) C(1) C(2) C(26) 5(1) yes . . . .
C(6) C(1) C(2) C(3) 3(1) yes . . . .
C(6) C(1) C(2) C(26) -172.4(8) yes . . . .
O(1) C(1) C(6) C(5) 179.0(9) yes . . . .
O(1) C(1) C(6) C(7) -4(1) yes . . . .
C(2) C(1) C(6) C(5) -3(1) yes . . . .
C(2) C(1) C(6) C(7) 172.6(8) yes . . . .
C(1) C(2) C(3) C(4) -1(1) yes . . . .
C(1) C(2) C(3) H(1) 175(1) no . . . .
C(26) C(2) C(3) C(4) 174(1) yes . . . .
C(26) C(2) C(3) H(1) -8(1) no . . . .
C(1) C(2) C(26) C(27) 177.6(9) yes . . . .
C(1) C(2) C(26) C(28) -61(1) yes . . . .
C(1) C(2) C(26) C(29) 60(1) yes . . . .
C(3) C(2) C(26) C(27) 1(1) yes . . . .
C(3) C(2) C(26) C(28) 122.2(9) yes . . . .
C(3) C(2) C(26) C(29) -115.9(9) yes . . . .
C(2) C(3) C(4) C(5) 0(1) yes . . . .
C(2) C(3) C(4) C(30) 179(1) yes . . . .
H(1) C(3) C(4) C(5) -177(1) no . . . .
H(1) C(3) C(4) C(30) 2(1) no . . . .
C(3) C(4) C(5) C(6) 0(1) yes . . . .
C(3) C(4) C(5) H(2) 177(1) no . . . .
C(30) C(4) C(5) C(6) -179(1) yes . . . .
C(30) C(4) C(5) H(2) -2(1) no . . . .
C(3) C(4) C(30) C(31) 117(1) yes . . . .
C(3) C(4) C(30) C(32) -11(2) yes . . . .
C(3) C(4) C(30) C(33) -133(1) yes . . . .
C(5) C(4) C(30) C(31) -62(1) yes . . . .
C(5) C(4) C(30) C(32) 168(1) yes . . . .
C(5) C(4) C(30) C(33) 46(1) yes . . . .
C(4) C(5) C(6) C(1) 1(1) yes . . . .
C(4) C(5) C(6) C(7) -174(1) yes . . . .
H(2) C(5) C(6) C(1) -175(1) no . . . .
H(2) C(5) C(6) C(7) 8(1) no . . . .
C(1) C(6) C(7) N(1) 73(1) yes . . . .
C(1) C(6) C(7) H(3) -46(1) no . . . .
C(1) C(6) C(7) H(4) -165(1) no . . . .
C(5) C(6) C(7) N(1) -110(1) yes . . . .
C(5) C(6) C(7) H(3) 129(1) no . . . .
C(5) C(6) C(7) H(4) 10(1) no . . . .
N(1) C(9) C(10) N(2) 1(1) yes . . . .
N(1) C(9) C(10) H(6) 179(359) no . . . .
H(5) C(9) C(10) N(2) 179(359) no . . . .
H(5) C(9) C(10) H(6) -1(2) no . . . .
N(2) C(11) C(12) C(13) -109(1) yes . . . .
N(2) C(11) C(12) C(17) 74(1) yes . . . .
H(7) C(11) C(12) C(13) 131(1) no . . . .
H(7) C(11) C(12) C(17) -45(1) no . . . .
H(8) C(11) C(12) C(13) 13(1) no . . . .
H(8) C(11) C(12) C(17) -163(1) no . . . .
C(11) C(12) C(13) C(14) -174.3(9) yes . . . .
C(11) C(12) C(13) H(9) 1(1) no . . . .
C(17) C(12) C(13) C(14) 1(1) yes . . . .
C(17) C(12) C(13) H(9) 178(1) no . . . .
C(11) C(12) C(17) O(2) -7(1) yes . . . .
C(11) C(12) C(17) C(16) 170.8(9) yes . . . .
C(13) C(12) C(17) O(2) 176.8(8) yes . . . .
C(13) C(12) C(17) C(16) -5(1) yes . . . .
C(12) C(13) C(14) C(15) 2(1) yes . . . .
C(12) C(13) C(14) C(38) -179(1) yes . . . .
H(9) C(13) C(14) C(15) -173(1) no . . . .
H(9) C(13) C(14) C(38) 4(1) no . . . .
C(13) C(14) C(15) C(16) -3(1) yes . . . .
C(13) C(14) C(15) H(10) 175(1) no . . . .
C(38) C(14) C(15) C(16) 178(1) yes . . . .
C(38) C(14) C(15) H(10) -3(1) no . . . .
C(13) C(14) C(38) C(39) 110(1) yes . . . .
C(13) C(14) C(38) C(40) -109(1) yes . . . .
C(13) C(14) C(38) C(41) -1(1) yes . . . .
C(13) C(14) C(38) C(65) 24(2) yes . . . .
C(13) C(14) C(38) C(66) 146(1) yes . . . .
C(15) C(14) C(38) C(39) -71(1) yes . . . .
C(15) C(14) C(38) C(40) 68(1) yes . . . .
C(15) C(14) C(38) C(41) 177(1) yes . . . .
C(15) C(14) C(38) C(65) -157(1) yes . . . .
C(15) C(14) C(38) C(66) -35(1) yes . . . .
C(14) C(15) C(16) C(17) 0(1) yes . . . .
C(14) C(15) C(16) C(34) 177(1) yes . . . .
H(10) C(15) C(16) C(17) -178(1) no . . . .
H(10) C(15) C(16) C(34) 0(1) no . . . .
C(15) C(16) C(17) O(2) -177.8(9) yes . . . .
C(15) C(16) C(17) C(12) 4(1) yes . . . .
C(34) C(16) C(17) O(2) 4(1) yes . . . .
C(34) C(16) C(17) C(12) -173.4(9) yes . . . .
C(15) C(16) C(34) C(35) -121(1) yes . . . .
C(15) C(16) C(34) C(36) 117(1) yes . . . .
C(15) C(16) C(34) C(37) 0(1) yes . . . .
C(17) C(16) C(34) C(35) 55(1) yes . . . .
C(17) C(16) C(34) C(36) -65(1) yes . . . .
C(17) C(16) C(34) C(37) 176(1) yes . . . .
O(3) C(18) C(19) C(20) -28(1) yes . . . .
O(3) C(18) C(19) H(13) 92(1) no . . . .
O(3) C(18) C(19) H(14) -144(1) no . . . .
H(11) C(18) C(19) C(20) -147(1) no . . . .
H(11) C(18) C(19) H(13) -26(1) no . . . .
H(11) C(18) C(19) H(14) 95(1) no . . . .
H(12) C(18) C(19) C(20) 91(1) no . . . .
H(12) C(18) C(19) H(13) -148(1) no . . . .
H(12) C(18) C(19) H(14) -25(1) no . . . .
C(18) C(19) C(20) C(21) 37(1) yes . . . .
C(18) C(19) C(20) H(15) 154(1) no . . . .
C(18) C(19) C(20) H(16) -82(1) no . . . .
H(13) C(19) C(20) C(21) -83(1) no . . . .
H(13) C(19) C(20) H(15) 33(2) no . . . .
H(13) C(19) C(20) H(16) 156(1) no . . . .
H(14) C(19) C(20) C(21) 155(1) no . . . .
H(14) C(19) C(20) H(15) -87(1) no . . . .
H(14) C(19) C(20) H(16) 35(2) no . . . .
C(19) C(20) C(21) O(3) -33.2(9) yes . . . .
C(19) C(20) C(21) H(17) -151(1) no . . . .
C(19) C(20) C(21) H(18) 86(1) no . . . .
H(15) C(20) C(21) O(3) -151.0(9) no . . . .
H(15) C(20) C(21) H(17) 90(1) no . . . .
H(15) C(20) C(21) H(18) -31(1) no . . . .
H(16) C(20) C(21) O(3) 87(1) no . . . .
H(16) C(20) C(21) H(17) -30(1) no . . . .
H(16) C(20) C(21) H(18) -152(1) no . . . .
O(4) C(22) C(23) C(24) -30.2(9) yes . . . .
O(4) C(22) C(23) H(21) 89(1) no . . . .
O(4) C(22) C(23) H(22) -149.6(9) no . . . .
H(19) C(22) C(23) C(24) -150(1) no . . . .
H(19) C(22) C(23) H(21) -30(1) no . . . .
H(19) C(22) C(23) H(22) 90(1) no . . . .
H(20) C(22) C(23) C(24) 87(1) no . . . .
H(20) C(22) C(23) H(21) -153(1) no . . . .
H(20) C(22) C(23) H(22) -32(1) no . . . .
C(22) C(23) C(24) C(25) 39(1) yes . . . .
C(22) C(23) C(24) H(23) 160(1) no . . . .
C(22) C(23) C(24) H(24) -76(1) no . . . .
H(21) C(23) C(24) C(25) -79(1) no . . . .
H(21) C(23) C(24) H(23) 40(1) no . . . .
H(21) C(23) C(24) H(24) 163(1) no . . . .
H(22) C(23) C(24) C(25) 158(1) no . . . .
H(22) C(23) C(24) H(23) -81(1) no . . . .
H(22) C(23) C(24) H(24) 41(2) no . . . .
C(23) C(24) C(25) O(4) -34(1) yes . . . .
C(23) C(24) C(25) H(25) -153(1) no . . . .
C(23) C(24) C(25) H(26) 85(1) no . . . .
H(23) C(24) C(25) O(4) -155(1) no . . . .
H(23) C(24) C(25) H(25) 85(1) no . . . .
H(23) C(24) C(25) H(26) -35(1) no . . . .
H(24) C(24) C(25) O(4) 82(1) no . . . .
H(24) C(24) C(25) H(25) -36(1) no . . . .
H(24) C(24) C(25) H(26) -157(1) no . . . .
C(2) C(26) C(27) H(27) -58(1) no . . . .
C(2) C(26) C(27) H(28) 62(1) no . . . .
C(2) C(26) C(27) H(29) -177(1) no . . . .
C(28) C(26) C(27) H(27) 179(1) no . . . .
C(28) C(26) C(27) H(28) -60(1) no . . . .
C(28) C(26) C(27) H(29) 59(1) no . . . .
C(29) C(26) C(27) H(27) 59(1) no . . . .
C(29) C(26) C(27) H(28) -179(622) no . . . .
C(29) C(26) C(27) H(29) -60(1) no . . . .
C(2) C(26) C(28) H(30) 176(1) no . . . .
C(2) C(26) C(28) H(31) -63(1) no . . . .
C(2) C(26) C(28) H(32) 57(1) no . . . .
C(27) C(26) C(28) H(30) -60(1) no . . . .
C(27) C(26) C(28) H(31) 59(1) no . . . .
C(27) C(26) C(28) H(32) 179(359) no . . . .
C(29) C(26) C(28) H(30) 56(1) no . . . .
C(29) C(26) C(28) H(31) 176.5(9) no . . . .
C(29) C(26) C(28) H(32) -63(1) no . . . .
C(2) C(26) C(29) H(33) 60(1) no . . . .
C(2) C(26) C(29) H(34) -179(508) no . . . .
C(2) C(26) C(29) H(35) -59(1) no . . . .
C(27) C(26) C(29) H(33) -59(1) no . . . .
C(27) C(26) C(29) H(34) 60(1) no . . . .
C(27) C(26) C(29) H(35) -179(1) no . . . .
C(28) C(26) C(29) H(33) -176.7(9) no . . . .
C(28) C(26) C(29) H(34) -57(1) no . . . .
C(28) C(26) C(29) H(35) 63(1) no . . . .
C(4) C(30) C(31) H(36) -59(1) no . . . .
C(4) C(30) C(31) H(37) 61(2) no . . . .
C(4) C(30) C(31) H(38) -177(2) no . . . .
C(32) C(30) C(31) H(36) 68(1) no . . . .
C(32) C(30) C(31) H(37) -171(2) no . . . .
C(32) C(30) C(31) H(38) -50(2) no . . . .
C(33) C(30) C(31) H(36) -175(1) no . . . .
C(33) C(30) C(31) H(37) -55(2) no . . . .
C(33) C(30) C(31) H(38) 65(2) no . . . .
C(4) C(30) C(32) H(39) 171(2) no . . . .
C(4) C(30) C(32) H(40) -66(2) no . . . .
C(4) C(30) C(32) H(41) 51(3) no . . . .
C(31) C(30) C(32) H(39) 47(3) no . . . .
C(31) C(30) C(32) H(40) 168(2) no . . . .
C(31) C(30) C(32) H(41) -72(2) no . . . .
C(33) C(30) C(32) H(39) -63(3) no . . . .
C(33) C(30) C(32) H(40) 57(2) no . . . .
C(33) C(30) C(32) H(41) 176(2) no . . . .
C(4) C(30) C(33) H(42) -56(2) no . . . .
C(4) C(30) C(33) H(43) 66(1) no . . . .
C(4) C(30) C(33) H(44) -175(1) no . . . .
C(31) C(30) C(33) H(42) 56(2) no . . . .
C(31) C(30) C(33) H(43) 179(359) no . . . .
C(31) C(30) C(33) H(44) -62(2) no . . . .
C(32) C(30) C(33) H(42) 178(1) no . . . .
C(32) C(30) C(33) H(43) -58(1) no . . . .
C(32) C(30) C(33) H(44) 59(2) no . . . .
C(16) C(34) C(35) H(45) -62(1) no . . . .
C(16) C(34) C(35) H(46) 57(1) no . . . .
C(16) C(34) C(35) H(47) 177.1(8) no . . . .
C(36) C(34) C(35) H(45) 58(1) no . . . .
C(36) C(34) C(35) H(46) 178(1) no . . . .
C(36) C(34) C(35) H(47) -61(1) no . . . .
C(37) C(34) C(35) H(45) 174(1) no . . . .
C(37) C(34) C(35) H(46) -65(1) no . . . .
C(37) C(34) C(35) H(47) 54(1) no . . . .
C(16) C(34) C(36) H(48) 59(1) no . . . .
C(16) C(34) C(36) H(49) -179(508) no . . . .
C(16) C(34) C(36) H(50) -60(1) no . . . .
C(35) C(34) C(36) H(48) -61(1) no . . . .
C(35) C(34) C(36) H(49) 58(1) no . . . .
C(35) C(34) C(36) H(50) 177(1) no . . . .
C(37) C(34) C(36) H(48) -179(1) no . . . .
C(37) C(34) C(36) H(49) -58(1) no . . . .
C(37) C(34) C(36) H(50) 60(1) no . . . .
C(16) C(34) C(37) H(51) 179(508) no . . . .
C(16) C(34) C(37) H(52) -59(1) no . . . .
C(16) C(34) C(37) H(53) 59(1) no . . . .
C(35) C(34) C(37) H(51) -58(1) no . . . .
C(35) C(34) C(37) H(52) 62(1) no . . . .
C(35) C(34) C(37) H(53) -178(1) no . . . .
C(36) C(34) C(37) H(51) 59(1) no . . . .
C(36) C(34) C(37) H(52) 179(804) no . . . .
C(36) C(34) C(37) H(53) -61(1) no . . . .
C(14) C(38) C(39) C(66) 106(2) yes . . . .
C(40) C(38) C(39) C(66) -21(3) yes . . . .
C(41) C(38) C(39) C(66) -137(2) yes . . . .
C(65) C(38) C(39) C(66) -142(2) yes . . . .
C(14) C(38) C(41) C(65) 100(2) yes . . . .
C(39) C(38) C(41) C(65) -11(2) yes . . . .
C(40) C(38) C(41) C(65) -146(2) yes . . . .
C(66) C(38) C(41) C(65) -40(2) yes . . . .
C(14) C(38) C(65) C(41) -88(2) yes . . . .
C(39) C(38) C(65) C(41) 168(2) yes . . . .
C(40) C(38) C(65) C(41) 38(3) yes . . . .
C(66) C(38) C(65) C(41) 147(2) yes . . . .
C(14) C(38) C(66) C(39) -85(2) yes . . . .
C(40) C(38) C(66) C(39) 163(2) yes . . . .
C(41) C(38) C(66) C(39) 55(2) yes . . . .
C(65) C(38) C(66) C(39) 39(2) yes . . . .
C(42) C(43) C(44) C(45) 173(1) yes . . . .
C(48) C(43) C(44) C(45) -6(2) yes . . . .
C(42) C(43) C(48) C(47) 178(1) yes . . . .
C(44) C(43) C(48) C(47) 0(2) yes . . . .
C(43) C(44) C(45) C(46) 10(3) yes . . . .
C(44) C(45) C(46) C(47) -6(3) yes . . . .
C(45) C(46) C(47) C(48) 0(2) yes . . . .
C(46) C(47) C(48) C(43) 4(2) yes . . . .
H(54) C(49) C(50) C(51) -175(1) no . . . .
H(54) C(49) C(50) C(55) 4(2) no . . . .
H(55) C(49) C(50) C(51) -54(2) no . . . .
H(55) C(49) C(50) C(55) 125(2) no . . . .
H(56) C(49) C(50) C(51) 66(2) no . . . .
H(56) C(49) C(50) C(55) -113(2) no . . . .
C(49) C(50) C(51) C(52) -179(719) yes . . . .
C(49) C(50) C(51) H(57) -8(2) no . . . .
C(55) C(50) C(51) C(52) 0(1) yes . . . .
C(55) C(50) C(51) H(57) 171(1) no . . . .
C(49) C(50) C(55) C(54) -179(508) yes . . . .
C(49) C(50) C(55) H(61) -3(2) no . . . .
C(51) C(50) C(55) C(54) 0(1) yes . . . .
C(51) C(50) C(55) H(61) 176(1) no . . . .
C(50) C(51) C(52) C(53) -1(2) yes . . . .
C(50) C(51) C(52) H(58) -173(1) no . . . .
H(57) C(51) C(52) C(53) -172(1) no . . . .
H(57) C(51) C(52) H(58) 16(2) no . . . .
C(51) C(52) C(53) C(54) 1(2) yes . . . .
C(51) C(52) C(53) H(59) 176(1) no . . . .
H(58) C(52) C(53) C(54) 173(1) no . . . .
H(58) C(52) C(53) H(59) -11(2) no . . . .
C(52) C(53) C(54) C(55) -1(2) yes . . . .
C(52) C(53) C(54) H(60) 177(1) no . . . .
H(59) C(53) C(54) C(55) -176(1) no . . . .
H(59) C(53) C(54) H(60) 1(2) no . . . .
C(53) C(54) C(55) C(50) 0(2) yes . . . .
C(53) C(54) C(55) H(61) -175(1) no . . . .
H(60) C(54) C(55) C(50) -177(1) no . . . .
H(60) C(54) C(55) H(61) 6(2) no . . . .
H(62) C(56) C(57) C(58) 51(4) no . . . .
H(63) C(56) C(57) C(58) 176(3) no . . . .
H(64) C(56) C(57) C(58) -64(3) no . . . .
C(56) C(57) C(58) C(59) 179(718) yes . . . .
C(56) C(57) C(58) H(65) 0(3) no . . . .
C(57) C(58) C(59) H(66) -178(1) no . . . .
H(65) C(58) C(59) H(66) 0(3) no . . . .
C(62) C(60) C(61) C(63) -2(1) yes . . . .
C(61) C(60) C(62) C(63) 3(2) yes . . . .
C(61) C(60) C(62) C(64) 157(8) yes . . . .
C(60) C(61) C(62) C(63) -177(2) yes . . . .
C(60) C(61) C(62) C(64) -170(4) yes . . . .
C(63) C(61) C(62) C(60) 177(2) yes . . . .
C(63) C(61) C(62) C(64) 7(3) yes . . . .
C(60) C(61) C(63) C(62) 2(2) yes . . . .
C(60) C(61) C(63) C(64) -3(3) yes . . . .
C(62) C(61) C(63) C(64) -5(2) yes . . . .
C(60) C(62) C(63) C(61) -2(3) yes . . . .
C(60) C(62) C(63) C(64) 170(4) yes . . . .
C(61) C(62) C(63) C(64) 173(2) yes . . . .
C(64) C(62) C(63) C(61) -173(2) yes . . . .
C(60) C(62) C(64) C(63) -159(8) yes . . . .
C(61) C(62) C(64) C(63) -7(3) yes . . . .
C(61) C(63) C(64) C(62) 5(2) yes . . . .
